data_7705042
loop_
_publ_author_name
'Ho, Luong Phong'
'K\"orner, Lukas'
'Bannenberg, Thomas'
'Tamm, Matthias'

_publ_section_title
;
 Chalcogen complexes of anionic N-heterocyclic carbenes.
;
_journal_issue 38
_journal_name_full 'Dalton transactions (Cambridge, England : 2003)'
_journal_page_first 13207
_journal_page_last 13217
_journal_paper_doi 10.1039/d0dt02392b
_journal_volume 49
_journal_year 2020
_chemical_formula_moiety 'C90 H70 B2 F30 N4 S2, 2(C6H14), C4 H8 O'
_chemical_formula_sum 'C106 H106 B2 F30 N4 O S2'
_chemical_formula_weight 2107.68
_chemical_properties_physical Air-sensitive,Moisture-sensitive
_space_group_crystal_system triclinic
_space_group_IT_number 2
_space_group_name_Hall '-P 1'
_space_group_name_H-M_alt 'P -1'
_atom_sites_solution_hydrogens geom
_audit_creation_method SHELXL-2018/3
_audit_update_record
;
2020-07-01 deposited with the CCDC.	2020-08-06 downloaded from the CCDC.
;
_cell_angle_alpha 91.180(4)
_cell_angle_beta 90.880(4)
_cell_angle_gamma 119.760(6)
_cell_formula_units_Z 2
_cell_length_a 17.0630(8)
_cell_length_b 17.1310(10)
_cell_length_c 19.4910(10)
_cell_measurement_reflns_used 35605
_cell_measurement_temperature 100(2)
_cell_measurement_theta_max 29.3310
_cell_measurement_theta_min 2.4920
_cell_volume 4942.7(5)
_computing_cell_refinement 'CrysAlisPro 1.171.39.46 (Rigaku OD, 2018)'
_computing_data_collection 'CrysAlisPro 1.171.39.46 (Rigaku OD, 2018)'
_computing_data_reduction 'CrysAlisPro 1.171.39.46 (Rigaku OD, 2018)'
_computing_publication_material 'OLEX2 v1.2 (O. V. Dolomanov et al., J. Appl. Cryst., 2009, 42, 339-341)'
_computing_structure_refinement 'SHELXL-2018/3 (Sheldrick, 2018)'
_diffrn_ambient_temperature 100(2)
_diffrn_detector_area_resol_mean 16.1419
_diffrn_measured_fraction_theta_full 0.999
_diffrn_measured_fraction_theta_max 0.999
_diffrn_measurement_device_type 'Xcalibur, Eos'
_diffrn_measurement_method '\w scans'
_diffrn_radiation_type MoK\a
_diffrn_radiation_wavelength 0.7107
_diffrn_reflns_av_unetI/netI 0.0588
_diffrn_reflns_Laue_measured_fraction_full 0.999
_diffrn_reflns_Laue_measured_fraction_max 0.999
_diffrn_reflns_limit_h_max 21
_diffrn_reflns_limit_h_min -21
_diffrn_reflns_limit_k_max 21
_diffrn_reflns_limit_k_min -21
_diffrn_reflns_limit_l_max 24
_diffrn_reflns_limit_l_min -24
_diffrn_reflns_number 23581
_diffrn_reflns_point_group_measured_fraction_full 0.999
_diffrn_reflns_point_group_measured_fraction_max 0.999
_diffrn_reflns_theta_full 25.241
_diffrn_reflns_theta_max 26.731
_diffrn_reflns_theta_min 2.375
_diffrn_source 'fine-focus sealed X-ray tube'
_exptl_absorpt_coefficient_mu 0.163
_exptl_absorpt_correction_T_max 1.00000
_exptl_absorpt_correction_T_min 0.94743
_exptl_absorpt_correction_type multi-scan
_exptl_absorpt_process_details
;
CrysAlisPro 1.171.39.46 (Rigaku Oxford Diffraction, 2018)
Empirical absorption correction using spherical harmonics,
 implemented in SCALE3 ABSPACK scaling algorithm.
;
_exptl_crystal_colour orange
_exptl_crystal_density_diffrn 1.416
_exptl_crystal_description irregular
_exptl_crystal_F_000 2180
_exptl_crystal_size_max 0.583
_exptl_crystal_size_mid 0.481
_exptl_crystal_size_min 0.337
_refine_diff_density_max 0.622
_refine_diff_density_min -0.635
_refine_diff_density_rms 0.102
_refine_ls_extinction_method none
_refine_ls_goodness_of_fit_ref 1.040
_refine_ls_hydrogen_treatment constr
_refine_ls_matrix_type full
_refine_ls_number_parameters 1327
_refine_ls_number_reflns 23581
_refine_ls_number_restraints 120
_refine_ls_restrained_S_all 1.042
_refine_ls_R_factor_all 0.0976
_refine_ls_R_factor_gt 0.0821
_refine_ls_shift/su_max 0.002
_refine_ls_shift/su_mean 0.000
_refine_ls_structure_factor_coef Fsqd
_refine_ls_weighting_details 'w=1/[\s^2^(Fo^2^)+(0.0994P)^2^+20.5248P] where P=(Fo^2^+2Fc^2^)/3'
_refine_ls_weighting_scheme calc
_refine_ls_wR_factor_gt 0.2221
_refine_ls_wR_factor_ref 0.2285
_reflns_Friedel_coverage 0.000
_reflns_number_gt 18436
_reflns_number_total 23581
_reflns_threshold_expression 'I > 2\s(I)'
_cod_data_source_file d0dt02392b3.cif
_cod_data_source_block ph31ph
_cod_depositor_comments 'Adding full bibliography for 7705040--7705050.cif.'
_cod_database_code 7705042
_shelx_shelxl_version_number 2018/3
_shelx_space_group_comment
;
The symmetry employed for this shelxl refinement is uniquely defined
by the following loop, which should always be used as a source of
symmetry information in preference to the above space-group names.
They are only intended as comments.
;
_shelx_estimated_absorpt_t_min 0.911
_shelx_estimated_absorpt_t_max 0.947

loop_
_space_group_symop_operation_xyz
'x, y, z'
'-x, -y, -z'

loop_
_atom_site_label
_atom_site_type_symbol
_atom_site_fract_x
_atom_site_fract_y
_atom_site_fract_z
_atom_site_U_iso_or_equiv
_atom_site_adp_type
_atom_site_occupancy
_atom_site_site_symmetry_order
_atom_site_calc_flag
_atom_site_refinement_flags_posn
_atom_site_refinement_flags_adp
_atom_site_refinement_flags_occupancy
_atom_site_disorder_assembly
_atom_site_disorder_group
S1 S 0.57275(10) 0.25545(10) 0.28967(7) 0.0166(3) Uani 1 1 d . . . . .
S2 S 0.67193(10) 0.25415(10) 0.22308(8) 0.0192(3) Uani 1 1 d . . . . .
F26 F 0.4934(2) 0.3574(2) 0.01528(17) 0.0252(8) Uani 1 1 d . . . . .
F15 F 0.8576(2) 0.3499(2) 0.49314(17) 0.0222(8) Uani 1 1 d . . . . .
F30 F 0.5942(2) 0.2618(2) -0.17901(18) 0.0247(8) Uani 1 1 d . . . . .
F20 F 0.5744(3) 0.4836(2) -0.0856(2) 0.0284(9) Uani 1 1 d . . . . .
F5 F 0.6611(2) 0.5011(2) 0.52560(18) 0.0207(7) Uani 1 1 d . . . . .
F29 F 0.4284(3) 0.1744(2) -0.22656(18) 0.0280(8) Uani 1 1 d . . . . .
F14 F 0.9343(2) 0.2562(2) 0.53477(18) 0.0232(8) Uani 1 1 d . . . . .
F27 F 0.3259(3) 0.2651(2) -0.0352(2) 0.0313(9) Uani 1 1 d . . . . .
F1 F 0.9164(2) 0.4792(2) 0.59719(18) 0.0223(8) Uani 1 1 d . . . . .
F21 F 0.7394(3) 0.4529(3) -0.16650(19) 0.0316(9) Uani 1 1 d . . . . .
F11 F 0.6785(2) 0.2636(2) 0.69169(18) 0.0228(8) Uani 1 1 d . . . . .
F19 F 0.6596(3) 0.6577(2) -0.0981(2) 0.0330(9) Uani 1 1 d . . . . .
F6 F 0.5097(2) 0.2320(2) 0.53312(19) 0.0281(9) Uani 1 1 d . . . . .
F28 F 0.2913(3) 0.1742(2) -0.1576(2) 0.0318(9) Uani 1 1 d . . . . .
F12 F 0.7561(2) 0.1726(2) 0.73018(19) 0.0268(8) Uani 1 1 d . . . . .
F13 F 0.8871(3) 0.1684(3) 0.6552(2) 0.0318(9) Uani 1 1 d . . . . .
F2 F 1.0130(2) 0.6545(2) 0.6043(2) 0.0269(8) Uani 1 1 d . . . . .
F16 F 0.8404(2) 0.5014(2) 0.0063(2) 0.0280(8) Uani 1 1 d . . . . .
F10 F 0.7233(3) 0.4602(3) 0.68543(18) 0.0310(9) Uani 1 1 d . . . . .
F25 F 0.7312(3) 0.2410(3) -0.0091(2) 0.0362(10) Uani 1 1 d . . . . .
F23 F 0.9068(2) 0.3091(3) -0.2036(2) 0.0381(10) Uani 1 1 d . . . . .
F8 F 0.4148(3) 0.3236(3) 0.7258(2) 0.0332(10) Uani 1 1 d . . . . .
F4 F 0.7635(3) 0.6796(2) 0.5309(2) 0.0363(10) Uani 1 1 d . . . . .
F22 F 0.8574(3) 0.4299(3) -0.2396(2) 0.0377(10) Uani 1 1 d . . . . .
F7 F 0.3793(2) 0.2168(3) 0.6121(2) 0.0329(9) Uani 1 1 d . . . . .
F9 F 0.5887(3) 0.4477(3) 0.7604(2) 0.0416(11) Uani 1 1 d . . . . .
F24 F 0.8412(3) 0.2149(3) -0.0866(2) 0.0440(11) Uani 1 1 d . . . . .
F3 F 0.9396(3) 0.7589(2) 0.5693(2) 0.0371(10) Uani 1 1 d . . . . .
F17 F 0.9212(2) 0.6786(3) 0.0027(2) 0.0379(10) Uani 1 1 d . . . . .
N4 N 0.5689(3) 0.1988(3) 0.1047(2) 0.0161(10) Uani 1 1 d . . . . .
F18 F 0.8336(3) 0.7613(3) -0.0517(2) 0.0442(11) Uani 1 1 d . . . . .
N1 N 0.6528(3) 0.3360(3) 0.4153(2) 0.0122(9) Uani 1 1 d . . . . .
N2 N 0.6237(3) 0.1975(3) 0.4029(2) 0.0149(10) Uani 1 1 d . . . . .
N3 N 0.6762(3) 0.3383(3) 0.1020(2) 0.0160(10) Uani 1 1 d . . . . .
C86 C 0.4796(4) 0.3109(4) -0.0451(3) 0.0214(13) Uani 1 1 d . . . . .
C87 C 0.3936(4) 0.2661(4) -0.0703(3) 0.0218(13) Uani 1 1 d . . . . .
C61 C 0.5060(4) 0.1076(4) 0.1277(3) 0.0202(13) Uani 1 1 d . . . . .
C35 C 0.5346(4) 0.2885(4) 0.5883(3) 0.0204(13) Uani 1 1 d . . . . .
C40 C 0.7632(4) 0.3127(3) 0.5886(3) 0.0157(12) Uani 1 1 d . . . . .
C46 C 0.6348(4) 0.2647(4) 0.1425(3) 0.0171(12) Uani 1 1 d . . . . .
C90 C 0.5324(4) 0.2672(4) -0.1392(3) 0.0211(13) Uani 1 1 d . . . . .
C65 C 0.4809(5) -0.0384(4) 0.1490(3) 0.0261(15) Uani 1 1 d . . . . .
H65 H 0.501368 -0.080597 0.152747 0.031 Uiso 1 1 calc R U . . .
C66 C 0.5400(5) 0.0464(4) 0.1278(3) 0.0229(14) Uani 1 1 d . . . . .
C89 C 0.4451(4) 0.2201(4) -0.1658(3) 0.0206(13) Uani 1 1 d . . . . .
C34 C 0.6244(4) 0.3502(4) 0.6031(3) 0.0188(12) Uani 1 1 d . . . . .
C64 C 0.3936(5) -0.0647(4) 0.1651(3) 0.0255(14) Uani 1 1 d . . . . .
H64 H 0.353968 -0.124801 0.177877 0.031 Uiso 1 1 calc R U . . .
C41 C 0.7421(4) 0.2669(4) 0.6490(3) 0.0170(12) Uani 1 1 d . . . . .
C2 C 0.6764(4) 0.3148(3) 0.4786(3) 0.0114(11) Uani 1 1 d . U . . .
C62 C 0.4201(4) 0.0854(4) 0.1418(3) 0.0175(12) Uani 1 1 d . . . . .
C16 C 0.5921(4) 0.1066(4) 0.3766(3) 0.0127(11) Uani 1 1 d . . . . .
C73 C 0.7020(4) 0.4814(4) -0.0355(3) 0.0206(13) Uani 1 1 d . . . . .
C22 C 0.4315(4) 0.0733(4) 0.4043(3) 0.0167(12) Uani 1 1 d . . . . .
H22 H 0.463405 0.140221 0.410705 0.020 Uiso 1 1 calc R U . . .
C7 C 0.6746(4) 0.5803(4) 0.3580(3) 0.0240(14) Uani 1 1 d . . . . .
H7 H 0.679859 0.635865 0.345288 0.029 Uiso 1 1 calc R U . . .
C3 C 0.6572(4) 0.2267(4) 0.4669(3) 0.0118(11) Uani 1 1 d . U . . .
H3 H 0.666439 0.191714 0.499891 0.014 Uiso 1 1 calc R U . . .
C4 C 0.6602(4) 0.4214(4) 0.3958(3) 0.0140(11) Uani 1 1 d . U . . .
C81 C 0.8248(4) 0.3840(4) -0.1816(3) 0.0267(14) Uani 1 1 d . . . . .
C47 C 0.6351(4) 0.3166(4) 0.0365(3) 0.0216(13) Uani 1 1 d . . . . .
C17 C 0.4985(4) 0.0473(4) 0.3763(3) 0.0164(12) Uani 1 1 d . . . . .
C63 C 0.3632(4) -0.0030(4) 0.1627(4) 0.0261(14) Uani 1 1 d . . . . .
H63 H 0.303231 -0.020757 0.175281 0.031 Uiso 1 1 calc R U . . .
C58 C 0.6369(4) 0.4806(4) 0.1326(3) 0.0194(12) Uani 1 1 d . . . . .
H58 H 0.612896 0.446728 0.087810 0.023 Uiso 1 1 calc R U . . .
C85 C 0.5546(4) 0.3146(4) -0.0771(3) 0.0174(12) Uani 1 1 d . . . . .
C45 C 0.8293(4) 0.3074(4) 0.5524(3) 0.0138(11) Uani 1 1 d . . . . .
C33 C 0.7513(4) 0.5368(4) 0.5407(3) 0.0186(12) Uani 1 1 d . . . . .
C1 C 0.6208(3) 0.2647(4) 0.3705(3) 0.0123(11) Uani 1 1 d . . . . .
C88 C 0.3747(4) 0.2189(4) -0.1317(3) 0.0235(14) Uani 1 1 d . . . . .
C13 C 0.8318(4) 0.4841(4) 0.3890(3) 0.0199(13) Uani 1 1 d . . . . .
H13 H 0.828231 0.454907 0.433572 0.024 Uiso 1 1 calc R U . . .
C9 C 0.7460(4) 0.4917(4) 0.3817(3) 0.0156(12) Uani 1 1 d . . . . .
C39 C 0.6385(4) 0.4017(4) 0.6633(3) 0.0209(13) Uani 1 1 d . . . . .
C5 C 0.5817(4) 0.4270(4) 0.3907(3) 0.0174(12) Uani 1 1 d . . . . .
C70 C 0.6319(5) 0.0706(4) 0.1025(4) 0.0261(14) Uani 1 1 d . . . . .
H70 H 0.672217 0.137219 0.107773 0.031 Uiso 1 1 calc R U . . .
C78 C 0.6597(4) 0.5267(4) -0.0610(3) 0.0221(13) Uani 1 1 d . . . . .
C74 C 0.7910(4) 0.5368(4) -0.0153(4) 0.0271(14) Uani 1 1 d . . . . .
C8 C 0.7508(4) 0.5721(4) 0.3624(3) 0.0221(13) Uani 1 1 d . . . . .
H8 H 0.807683 0.621952 0.352107 0.027 Uiso 1 1 calc R U . . .
C54 C 0.7311(4) 0.4929(4) 0.1454(3) 0.0225(13) Uani 1 1 d . . . . .
C19 C 0.5281(4) -0.0673(4) 0.3318(3) 0.0217(13) Uani 1 1 d . . . . .
H19 H 0.506008 -0.127516 0.315513 0.026 Uiso 1 1 calc R U . . .
C37 C 0.4818(4) 0.3325(4) 0.6869(3) 0.0222(14) Uani 1 1 d . . . . .
C38 C 0.5711(5) 0.3949(4) 0.7038(3) 0.0225(13) Uani 1 1 d . . . . .
C48 C 0.5671(4) 0.2295(4) 0.0414(3) 0.0226(13) Uani 1 1 d . . . . .
H48 H 0.524661 0.195400 0.005586 0.027 Uiso 1 1 calc R U . . .
C80 C 0.7656(5) 0.3958(4) -0.1420(3) 0.0265(14) Uani 1 1 d . . . . .
C20 C 0.6201(4) -0.0090(4) 0.3339(3) 0.0229(13) Uani 1 1 d . . . . .
H20 H 0.659633 -0.029956 0.319715 0.028 Uiso 1 1 calc R U . . .
C6 C 0.5925(4) 0.5104(4) 0.3717(3) 0.0229(14) Uani 1 1 d . . . . .
H6 H 0.541012 0.517809 0.368249 0.027 Uiso 1 1 calc R U . . .
C43 C 0.8454(4) 0.2139(4) 0.6342(3) 0.0209(13) Uani 1 1 d . . . . .
C28 C 0.7830(4) 0.4780(4) 0.5563(3) 0.0155(12) Uani 1 1 d . . . . .
C10 C 0.4881(4) 0.3517(4) 0.4073(3) 0.0211(13) Uani 1 1 d . . . . .
H10 H 0.492423 0.296596 0.415975 0.025 Uiso 1 1 calc R U . . .
C29 C 0.8729(4) 0.5234(4) 0.5783(3) 0.0187(12) Uani 1 1 d . . . . .
C21 C 0.6565(4) 0.0818(4) 0.3569(3) 0.0205(13) Uani 1 1 d . . . . .
C79 C 0.7304(4) 0.3507(4) -0.0819(3) 0.0215(13) Uani 1 1 d . . . . .
C30 C 0.9267(4) 0.6161(4) 0.5832(3) 0.0185(12) Uani 1 1 d . . . . .
C49 C 0.7510(4) 0.4238(4) 0.1290(3) 0.0186(12) Uani 1 1 d . . . . .
C72 C 0.6247(5) 0.0430(5) 0.0255(4) 0.0393(18) Uani 1 1 d . . . . .
H72A H 0.580611 -0.021220 0.019047 0.059 Uiso 1 1 calc R U . . .
H72B H 0.683762 0.054394 0.010156 0.059 Uiso 1 1 calc R U . . .
H72C H 0.604997 0.078178 -0.001399 0.059 Uiso 1 1 calc R U . . .
C42 C 0.7822(4) 0.2175(4) 0.6730(3) 0.0176(12) Uani 1 1 d . . . . .
C84 C 0.7595(4) 0.2905(4) -0.0651(3) 0.0249(14) Uani 1 1 d . . . . .
C82 C 0.8499(4) 0.3218(4) -0.1627(4) 0.0294(15) Uani 1 1 d . . . . .
C67 C 0.3824(4) 0.1494(4) 0.1335(4) 0.0249(14) Uani 1 1 d . . . . .
H67 H 0.433575 0.210763 0.124418 0.030 Uiso 1 1 calc R U . . .
C59 C 0.5718(4) 0.4266(5) 0.1870(3) 0.0290(15) Uani 1 1 d . . . . .
H59A H 0.569811 0.368656 0.190532 0.043 Uiso 1 1 calc R U . . .
H59B H 0.511458 0.416283 0.174582 0.043 Uiso 1 1 calc R U . . .
H59C H 0.591860 0.459708 0.231230 0.043 Uiso 1 1 calc R U . . .
C32 C 0.8004(4) 0.6284(4) 0.5464(3) 0.0245(14) Uani 1 1 d . . . . .
C77 C 0.7029(5) 0.6192(4) -0.0683(3) 0.0258(14) Uani 1 1 d . . . . .
C44 C 0.8709(4) 0.2589(4) 0.5730(3) 0.0204(13) Uani 1 1 d . . . . .
C15 C 0.8367(4) 0.4232(4) 0.3325(3) 0.0254(14) Uani 1 1 d . . . . .
H15A H 0.789021 0.360922 0.338666 0.038 Uiso 1 1 calc R U . . .
H15B H 0.895792 0.426667 0.335419 0.038 Uiso 1 1 calc R U . . .
H15C H 0.828565 0.442937 0.287500 0.038 Uiso 1 1 calc R U . . .
C25 C 0.7564(5) 0.1448(4) 0.3614(4) 0.0269(15) Uani 1 1 d . . . . .
H25 H 0.766944 0.206761 0.371760 0.032 Uiso 1 1 calc R U . . .
C55 C 0.8610(4) 0.3594(4) 0.1193(4) 0.0243(14) Uani 1 1 d . . . . .
H55 H 0.803924 0.303568 0.104624 0.029 Uiso 1 1 calc R U . . .
C11 C 0.4528(4) 0.3745(4) 0.4720(4) 0.0267(14) Uani 1 1 d . . . . .
H11A H 0.497639 0.392073 0.509672 0.040 Uiso 1 1 calc R U . . .
H11B H 0.396254 0.321722 0.484771 0.040 Uiso 1 1 calc R U . . .
H11C H 0.441734 0.424395 0.463041 0.040 Uiso 1 1 calc R U . . .
C50 C 0.8386(4) 0.4334(4) 0.1387(3) 0.0227(13) Uani 1 1 d . . . . .
C36 C 0.4648(4) 0.2779(4) 0.6287(3) 0.0238(14) Uani 1 1 d . . . . .
C18 C 0.4672(4) -0.0420(4) 0.3521(3) 0.0191(13) Uani 1 1 d . . . . .
H18 H 0.404338 -0.084169 0.350019 0.023 Uiso 1 1 calc R U . . .
C75 C 0.8360(4) 0.6305(4) -0.0192(3) 0.0270(14) Uani 1 1 d . . . . .
C53 C 0.8028(4) 0.5722(4) 0.1732(4) 0.0280(15) Uani 1 1 d . . . . .
H53 H 0.792250 0.619828 0.186243 0.034 Uiso 1 1 calc R U . . .
C52 C 0.8895(4) 0.5848(4) 0.1826(4) 0.0325(16) Uani 1 1 d . . . . .
H52 H 0.937388 0.640843 0.199906 0.039 Uiso 1 1 calc R U . . .
C14 C 0.9185(4) 0.5752(4) 0.3926(4) 0.0276(15) Uani 1 1 d . . . . .
H14A H 0.927283 0.604052 0.348298 0.041 Uiso 1 1 calc R U . . .
H14B H 0.969932 0.566438 0.403228 0.041 Uiso 1 1 calc R U . . .
H14C H 0.914140 0.613520 0.428571 0.041 Uiso 1 1 calc R U . . .
C12 C 0.4205(4) 0.3300(4) 0.3460(3) 0.0260(14) Uani 1 1 d . . . . .
H12A H 0.412597 0.382074 0.338224 0.039 Uiso 1 1 calc R U . . .
H12B H 0.362219 0.277909 0.356385 0.039 Uiso 1 1 calc R U . . .
H12C H 0.444131 0.316486 0.304643 0.039 Uiso 1 1 calc R U . . .
C57 C 0.9279(4) 0.3879(5) 0.0597(4) 0.0354(17) Uani 1 1 d . . . . .
H57A H 0.903915 0.406164 0.020985 0.053 Uiso 1 1 calc R U . . .
H57B H 0.935624 0.337161 0.045104 0.053 Uiso 1 1 calc R U . . .
H57C H 0.986317 0.438527 0.075295 0.053 Uiso 1 1 calc R U . . .
C56 C 0.9034(5) 0.3389(5) 0.1815(4) 0.0360(18) Uani 1 1 d . . . . .
H56A H 0.959896 0.393036 0.195794 0.054 Uiso 1 1 calc R U . . .
H56B H 0.915942 0.290543 0.168997 0.054 Uiso 1 1 calc R U . . .
H56C H 0.861431 0.320025 0.219446 0.054 Uiso 1 1 calc R U . . .
C69 C 0.3162(5) 0.1169(5) 0.0713(4) 0.0368(17) Uani 1 1 d . . . . .
H69A H 0.346117 0.110255 0.030906 0.055 Uiso 1 1 calc R U . . .
H69B H 0.296758 0.160915 0.062494 0.055 Uiso 1 1 calc R U . . .
H69C H 0.263423 0.058715 0.080904 0.055 Uiso 1 1 calc R U . . .
C51 C 0.9049(4) 0.5145(4) 0.1666(4) 0.0320(16) Uani 1 1 d . . . . .
H51 H 0.963443 0.522626 0.175063 0.038 Uiso 1 1 calc R U . . .
C26 C 0.7968(5) 0.1178(5) 0.4220(4) 0.0347(17) Uani 1 1 d . . . . .
H26A H 0.769141 0.121454 0.464733 0.052 Uiso 1 1 calc R U . . .
H26B H 0.862157 0.158691 0.425559 0.052 Uiso 1 1 calc R U . . .
H26C H 0.784561 0.055999 0.413961 0.052 Uiso 1 1 calc R U . . .
C60 C 0.6398(4) 0.5707(4) 0.1266(4) 0.0294(15) Uani 1 1 d . . . . .
H60A H 0.647298 0.598440 0.172500 0.044 Uiso 1 1 calc R U . . .
H60B H 0.583262 0.560930 0.105013 0.044 Uiso 1 1 calc R U . . .
H60C H 0.690643 0.610455 0.098544 0.044 Uiso 1 1 calc R U . . .
B2 B 0.6568(5) 0.3686(5) -0.0386(4) 0.0213(15) Uani 1 1 d . . . . .
C31 C 0.8899(4) 0.6699(4) 0.5655(3) 0.0237(14) Uani 1 1 d . . . . .
C27 C 0.8058(5) 0.1478(5) 0.2971(4) 0.0343(17) Uani 1 1 d . . . . .
H27A H 0.802442 0.089589 0.289025 0.051 Uiso 1 1 calc R U . . .
H27B H 0.869204 0.195065 0.302698 0.051 Uiso 1 1 calc R U . . .
H27C H 0.777907 0.160831 0.257966 0.051 Uiso 1 1 calc R U . . .
C83 C 0.8181(4) 0.2760(5) -0.1053(4) 0.0283(15) Uani 1 1 d . . . . .
C68 C 0.3349(5) 0.1555(5) 0.1967(4) 0.0379(18) Uani 1 1 d . . . . .
H68A H 0.283366 0.096081 0.205342 0.057 Uiso 1 1 calc R U . . .
H68B H 0.313383 0.198217 0.189175 0.057 Uiso 1 1 calc R U . . .
H68C H 0.377077 0.176116 0.236322 0.057 Uiso 1 1 calc R U . . .
C76 C 0.7912(5) 0.6707(4) -0.0449(4) 0.0352(17) Uani 1 1 d . . . . .
B1 B 0.7126(5) 0.3663(4) 0.5568(3) 0.0169(13) Uani 1 1 d . . . . .
C24 C 0.4003(5) 0.0327(5) 0.4738(4) 0.0340(17) Uani 1 1 d . . . . .
H24A H 0.371753 -0.032981 0.469266 0.051 Uiso 1 1 calc R U . . .
H24B H 0.356626 0.048989 0.491282 0.051 Uiso 1 1 calc R U . . .
H24C H 0.452374 0.055715 0.505900 0.051 Uiso 1 1 calc R U . . .
C71 C 0.6752(5) 0.0243(5) 0.1417(4) 0.0368(18) Uani 1 1 d . . . . .
H71A H 0.670221 0.031550 0.191141 0.055 Uiso 1 1 calc R U . . .
H71B H 0.739062 0.051624 0.130339 0.055 Uiso 1 1 calc R U . . .
H71C H 0.644017 -0.039887 0.128623 0.055 Uiso 1 1 calc R U . . .
C23 C 0.3520(5) 0.0455(5) 0.3550(4) 0.0390(18) Uani 1 1 d . . . . .
H23A H 0.373624 0.059561 0.308078 0.058 Uiso 1 1 calc R U . . .
H23B H 0.320482 0.078350 0.367217 0.058 Uiso 1 1 calc R U . . .
H23C H 0.310350 -0.019279 0.357637 0.058 Uiso 1 1 calc R U . . .
O300 O 0.9509(5) 0.7232(5) 0.7307(4) 0.085(2) Uani 1 1 d . U . . .
C304 C 0.8747(7) 0.6568(7) 0.7640(6) 0.072(3) Uani 1 1 d . U . . .
H30A H 0.886228 0.662310 0.814285 0.086 Uiso 1 1 calc R U . . .
H30B H 0.861128 0.595979 0.747996 0.086 Uiso 1 1 calc R U . . .
C106 C 1.0980(7) 0.8926(7) -0.0406(7) 0.075(3) Uani 1 1 d . U . . .
H10A H 1.079571 0.854686 -0.082635 0.113 Uiso 1 1 calc R U . . .
H10B H 1.051282 0.864477 -0.006402 0.113 Uiso 1 1 calc R U . . .
H10C H 1.155024 0.899468 -0.022385 0.113 Uiso 1 1 calc R U . . .
C103 C 1.0448(7) 1.0709(7) -0.1165(6) 0.067(3) Uani 1 1 d . U . . .
H10D H 1.057624 1.108484 -0.074065 0.081 Uiso 1 1 calc R U . . .
H10E H 1.096669 1.102113 -0.146887 0.081 Uiso 1 1 calc R U . . .
C105 C 1.1106(6) 0.9838(7) -0.0565(6) 0.070(3) Uani 1 1 d . U . . .
H10F H 1.117040 1.017550 -0.012976 0.084 Uiso 1 1 calc R U . . .
H10G H 1.166875 1.017861 -0.081991 0.084 Uiso 1 1 calc R U . . .
C104 C 1.0338(7) 0.9767(7) -0.0977(6) 0.070(3) Uani 1 1 d . U . . .
H10H H 0.977818 0.942975 -0.071770 0.084 Uiso 1 1 calc R U . . .
H10I H 1.026896 0.941754 -0.140674 0.084 Uiso 1 1 calc R U . . .
C202 C 0.8711(6) 0.9827(7) 0.5494(6) 0.061(3) Uani 1 1 d . U . . .
H20A H 0.840559 1.011676 0.572805 0.074 Uiso 1 1 calc R U . . .
H20B H 0.904605 1.020245 0.510678 0.074 Uiso 1 1 calc R U . . .
C303 C 0.7971(7) 0.6712(7) 0.7466(6) 0.070(3) Uani 1 1 d . U . . .
H30C H 0.750456 0.647084 0.781887 0.084 Uiso 1 1 calc R U . . .
H30D H 0.769177 0.643906 0.701116 0.084 Uiso 1 1 calc R U . . .
C102 C 0.9593(9) 1.0600(9) -0.1527(7) 0.098(4) Uani 1 1 d . U . . .
H10J H 0.942139 1.016147 -0.191711 0.117 Uiso 1 1 calc R U . . .
H10K H 0.909148 1.035505 -0.120180 0.117 Uiso 1 1 calc R U . . .
C206 C 1.1690(8) 1.1570(8) 0.6772(8) 0.101(4) Uani 1 1 d . U . . .
H20C H 1.185301 1.192052 0.635453 0.152 Uiso 1 1 calc R U . . .
H20D H 1.220386 1.151353 0.693736 0.152 Uiso 1 1 calc R U . . .
H20E H 1.152852 1.187566 0.712592 0.152 Uiso 1 1 calc R U . . .
C301 C 0.9407(9) 0.8034(8) 0.7370(7) 0.094(4) Uani 1 1 d . U . . .
H30E H 0.976928 0.841668 0.777005 0.113 Uiso 1 1 calc R U . . .
H30F H 0.961878 0.839110 0.695217 0.113 Uiso 1 1 calc R U . . .
C201 C 0.8037(11) 0.8928(8) 0.5234(8) 0.118(5) Uani 1 1 d . U . . .
H20F H 0.766599 0.898134 0.486945 0.177 Uiso 1 1 calc R U . . .
H20G H 0.765044 0.858554 0.560887 0.177 Uiso 1 1 calc R U . . .
H20H H 0.834265 0.861658 0.505067 0.177 Uiso 1 1 calc R U . . .
C203 C 0.9342(9) 0.9765(8) 0.5977(7) 0.094(4) Uani 1 1 d . U . . .
H20I H 0.954146 0.935646 0.578136 0.112 Uiso 1 1 calc R U . . .
H20J H 0.903629 0.951257 0.641146 0.112 Uiso 1 1 calc R U . . .
C101 C 0.9715(11) 1.1442(10) -0.1778(8) 0.118(5) Uani 1 1 d . U . . .
H10L H 1.025561 1.172415 -0.205529 0.177 Uiso 1 1 calc R U . . .
H10M H 0.978528 1.184451 -0.138846 0.177 Uiso 1 1 calc R U . . .
H10N H 0.918579 1.132664 -0.206087 0.177 Uiso 1 1 calc R U . . .
C302 C 0.8446(10) 0.7722(9) 0.7462(9) 0.118(5) Uani 1 1 d . U . . .
H30G H 0.820430 0.792272 0.708147 0.142 Uiso 1 1 calc R U . . .
H30H H 0.835882 0.796736 0.790033 0.142 Uiso 1 1 calc R U . . .
C205 C 1.0919(9) 1.0675(9) 0.6618(8) 0.103(4) Uani 1 1 d . U . . .
H20K H 1.063167 1.039234 0.705120 0.123 Uiso 1 1 calc R U . . .
H20L H 1.112980 1.029227 0.639257 0.123 Uiso 1 1 calc R U . . .
C204 C 1.0199(9) 1.0737(9) 0.6129(8) 0.102(4) Uani 1 1 d . U . . .
H20M H 1.048213 1.100405 0.569133 0.123 Uiso 1 1 calc R U . . .
H20N H 1.000244 1.113488 0.634939 0.123 Uiso 1 1 calc R U . . .

loop_
_atom_site_aniso_label
_atom_site_aniso_U_11
_atom_site_aniso_U_22
_atom_site_aniso_U_33
_atom_site_aniso_U_23
_atom_site_aniso_U_13
_atom_site_aniso_U_12
S1 0.0151(7) 0.0219(7) 0.0153(7) -0.0002(6) -0.0011(5) 0.0113(6)
S2 0.0178(7) 0.0213(7) 0.0208(7) -0.0002(6) -0.0001(6) 0.0115(6)
F26 0.032(2) 0.031(2) 0.0188(18) -0.0050(15) -0.0021(15) 0.0201(18)
F15 0.0244(19) 0.0269(19) 0.0239(19) 0.0032(15) 0.0057(15) 0.0190(16)
F30 0.0272(19) 0.027(2) 0.0225(18) -0.0018(15) 0.0010(15) 0.0153(17)
F20 0.029(2) 0.0214(19) 0.038(2) -0.0045(16) -0.0089(17) 0.0157(17)
F5 0.0116(16) 0.0200(18) 0.035(2) -0.0051(15) -0.0024(14) 0.0119(14)
F29 0.038(2) 0.025(2) 0.023(2) -0.0081(15) 0.0010(17) 0.0172(18)
F14 0.0140(17) 0.032(2) 0.033(2) -0.0009(16) 0.0012(14) 0.0183(16)
F27 0.030(2) 0.031(2) 0.033(2) 0.0027(16) 0.0045(17) 0.0151(18)
F1 0.0163(17) 0.0230(19) 0.032(2) -0.0052(15) -0.0090(15) 0.0138(15)
F21 0.045(2) 0.038(2) 0.025(2) 0.0065(17) 0.0070(17) 0.030(2)
F11 0.0208(18) 0.0214(18) 0.030(2) 0.0044(15) 0.0073(15) 0.0132(16)
F19 0.042(2) 0.030(2) 0.038(2) 0.0081(17) -0.0012(18) 0.0259(19)
F6 0.0148(18) 0.034(2) 0.029(2) -0.0121(17) 0.0025(15) 0.0076(16)
F28 0.024(2) 0.031(2) 0.042(2) -0.0024(18) 0.0006(17) 0.0151(18)
F12 0.027(2) 0.024(2) 0.029(2) 0.0045(16) -0.0034(16) 0.0130(17)
F13 0.032(2) 0.032(2) 0.045(2) -0.0005(18) -0.0088(18) 0.0260(19)
F2 0.0124(17) 0.0189(18) 0.044(2) -0.0036(16) -0.0055(16) 0.0041(15)
F16 0.0235(19) 0.026(2) 0.038(2) 0.0040(16) 0.0000(16) 0.0147(17)
F10 0.028(2) 0.040(2) 0.0207(19) -0.0114(16) -0.0012(16) 0.0148(18)
F25 0.050(3) 0.038(2) 0.039(2) 0.0170(19) 0.0138(19) 0.034(2)
F23 0.020(2) 0.045(3) 0.051(3) -0.012(2) 0.0047(18) 0.0182(19)
F8 0.040(2) 0.053(3) 0.030(2) 0.0155(18) 0.0162(18) 0.040(2)
F4 0.033(2) 0.0177(19) 0.069(3) -0.0013(18) -0.005(2) 0.0212(18)
F22 0.038(2) 0.044(3) 0.038(2) -0.0012(19) 0.0131(19) 0.026(2)
F7 0.0106(17) 0.049(3) 0.034(2) 0.0037(18) 0.0030(15) 0.0101(17)
F9 0.062(3) 0.052(3) 0.023(2) -0.0080(19) 0.0068(19) 0.037(2)
F24 0.053(3) 0.048(3) 0.053(3) 0.004(2) 0.004(2) 0.042(2)
F3 0.023(2) 0.0149(19) 0.070(3) -0.0070(18) -0.0091(19) 0.0068(16)
F17 0.0159(19) 0.026(2) 0.063(3) 0.0013(19) 0.0002(18) 0.0036(17)
N4 0.017(2) 0.017(3) 0.015(2) 0.004(2) 0.0013(19) 0.009(2)
F18 0.038(2) 0.023(2) 0.070(3) 0.004(2) 0.003(2) 0.0135(19)
N1 0.011(2) 0.015(2) 0.015(2) 0.0022(18) 0.0014(18) 0.010(2)
N2 0.016(2) 0.018(2) 0.016(2) 0.0028(19) 0.0087(19) 0.012(2)
N3 0.020(3) 0.019(3) 0.015(2) 0.0018(19) 0.002(2) 0.014(2)
C86 0.031(4) 0.019(3) 0.018(3) 0.002(2) 0.001(3) 0.016(3)
C87 0.030(3) 0.025(3) 0.024(3) 0.007(3) 0.009(3) 0.024(3)
C61 0.023(3) 0.014(3) 0.021(3) 0.003(2) -0.001(2) 0.007(3)
C35 0.022(3) 0.021(3) 0.023(3) -0.001(2) -0.002(2) 0.015(3)
C40 0.013(3) 0.005(3) 0.028(3) -0.006(2) -0.002(2) 0.004(2)
C46 0.024(3) 0.020(3) 0.012(3) -0.003(2) -0.003(2) 0.015(3)
C90 0.024(3) 0.018(3) 0.026(3) 0.010(3) 0.008(3) 0.014(3)
C65 0.040(4) 0.025(3) 0.025(3) 0.004(3) 0.006(3) 0.024(3)
C66 0.035(4) 0.020(3) 0.022(3) 0.002(3) 0.001(3) 0.020(3)
C89 0.032(3) 0.017(3) 0.019(3) 0.001(2) -0.001(3) 0.017(3)
C34 0.020(3) 0.020(3) 0.025(3) -0.003(2) -0.004(2) 0.016(3)
C64 0.030(4) 0.017(3) 0.028(3) 0.005(3) 0.004(3) 0.010(3)
C41 0.018(3) 0.017(3) 0.021(3) -0.003(2) -0.004(2) 0.012(2)
C2 0.0105(14) 0.0120(14) 0.0127(14) 0.0000(9) 0.0009(9) 0.0064(10)
C62 0.020(3) 0.022(3) 0.017(3) -0.007(2) -0.007(2) 0.016(3)
C16 0.014(3) 0.011(3) 0.014(3) -0.004(2) -0.003(2) 0.007(2)
C73 0.029(3) 0.014(3) 0.020(3) 0.000(2) -0.002(3) 0.012(3)
C22 0.008(3) 0.010(3) 0.032(3) 0.001(2) 0.005(2) 0.004(2)
C7 0.035(4) 0.018(3) 0.027(3) -0.001(3) -0.010(3) 0.020(3)
C3 0.0110(14) 0.0130(14) 0.0126(14) 0.0008(9) 0.0007(9) 0.0069(10)
C4 0.0147(14) 0.0142(14) 0.0150(15) 0.0010(10) -0.0005(9) 0.0086(10)
C81 0.022(3) 0.030(4) 0.029(4) -0.001(3) 0.002(3) 0.013(3)
C47 0.031(3) 0.025(3) 0.016(3) 0.008(2) 0.011(3) 0.019(3)
C17 0.020(3) 0.016(3) 0.015(3) 0.003(2) 0.004(2) 0.010(3)
C63 0.011(3) 0.028(4) 0.035(4) 0.000(3) 0.004(3) 0.007(3)
C58 0.022(3) 0.022(3) 0.022(3) -0.001(2) -0.001(2) 0.017(3)
C85 0.022(3) 0.017(3) 0.017(3) 0.008(2) 0.004(2) 0.012(3)
C45 0.010(3) 0.012(3) 0.018(3) 0.002(2) 0.000(2) 0.004(2)
C33 0.019(3) 0.019(3) 0.027(3) -0.006(2) -0.006(2) 0.016(3)
C1 0.006(2) 0.009(3) 0.019(3) 0.002(2) 0.004(2) 0.002(2)
C88 0.027(3) 0.014(3) 0.034(4) 0.004(3) -0.003(3) 0.013(3)
C13 0.007(3) 0.027(3) 0.027(3) -0.001(3) 0.003(2) 0.009(3)
C9 0.018(3) 0.017(3) 0.015(3) -0.003(2) -0.006(2) 0.012(2)
C39 0.026(3) 0.027(3) 0.018(3) 0.008(3) 0.002(2) 0.020(3)
C5 0.015(3) 0.020(3) 0.017(3) -0.007(2) -0.006(2) 0.009(2)
C70 0.033(4) 0.015(3) 0.034(4) 0.000(3) -0.002(3) 0.016(3)
C78 0.024(3) 0.027(3) 0.019(3) 0.002(3) 0.004(2) 0.015(3)
C74 0.028(4) 0.025(4) 0.032(4) 0.008(3) 0.005(3) 0.016(3)
C8 0.024(3) 0.016(3) 0.022(3) -0.003(2) -0.006(3) 0.007(3)
C54 0.018(3) 0.019(3) 0.033(4) 0.002(3) 0.004(3) 0.010(3)
C19 0.031(4) 0.015(3) 0.019(3) 0.000(2) 0.000(3) 0.012(3)
C37 0.024(3) 0.033(4) 0.021(3) 0.015(3) 0.011(3) 0.022(3)
C38 0.037(4) 0.031(4) 0.013(3) -0.001(3) -0.001(3) 0.027(3)
C48 0.022(3) 0.026(3) 0.024(3) 0.001(3) 0.008(3) 0.014(3)
C80 0.033(4) 0.017(3) 0.031(4) 0.000(3) -0.001(3) 0.014(3)
C20 0.027(3) 0.018(3) 0.030(4) 0.002(3) 0.005(3) 0.016(3)
C6 0.024(3) 0.019(3) 0.033(4) -0.008(3) -0.013(3) 0.017(3)
C43 0.018(3) 0.022(3) 0.024(3) 0.004(3) -0.006(2) 0.011(3)
C28 0.017(3) 0.012(3) 0.019(3) -0.003(2) -0.001(2) 0.009(2)
C10 0.015(3) 0.019(3) 0.034(4) -0.007(3) -0.004(3) 0.013(3)
C29 0.025(3) 0.023(3) 0.020(3) -0.005(2) -0.003(2) 0.021(3)
C21 0.024(3) 0.021(3) 0.021(3) -0.003(2) 0.008(3) 0.015(3)
C79 0.017(3) 0.017(3) 0.025(3) -0.004(2) -0.002(2) 0.005(3)
C30 0.011(3) 0.021(3) 0.021(3) -0.006(2) -0.003(2) 0.007(2)
C49 0.022(3) 0.018(3) 0.019(3) 0.005(2) 0.003(2) 0.012(3)
C72 0.030(4) 0.046(5) 0.035(4) -0.009(3) 0.005(3) 0.014(4)
C42 0.017(3) 0.015(3) 0.020(3) 0.000(2) -0.005(2) 0.007(2)
C84 0.019(3) 0.027(3) 0.027(3) -0.002(3) 0.002(3) 0.010(3)
C82 0.022(3) 0.031(4) 0.033(4) -0.013(3) 0.004(3) 0.012(3)
C67 0.019(3) 0.023(3) 0.042(4) -0.001(3) -0.005(3) 0.018(3)
C59 0.024(3) 0.038(4) 0.029(4) 0.011(3) 0.005(3) 0.018(3)
C32 0.029(3) 0.022(3) 0.033(4) -0.006(3) -0.003(3) 0.021(3)
C77 0.038(4) 0.025(3) 0.021(3) 0.005(3) 0.002(3) 0.020(3)
C44 0.014(3) 0.018(3) 0.030(3) -0.011(3) -0.008(2) 0.009(2)
C15 0.022(3) 0.030(4) 0.029(4) -0.006(3) -0.002(3) 0.017(3)
C25 0.030(4) 0.013(3) 0.038(4) -0.005(3) 0.008(3) 0.011(3)
C55 0.016(3) 0.018(3) 0.044(4) 0.002(3) 0.000(3) 0.012(3)
C11 0.029(4) 0.020(3) 0.038(4) -0.004(3) -0.002(3) 0.017(3)
C50 0.021(3) 0.026(3) 0.029(3) 0.002(3) -0.001(3) 0.017(3)
C36 0.014(3) 0.027(3) 0.024(3) 0.009(3) -0.002(2) 0.005(3)
C18 0.016(3) 0.021(3) 0.017(3) -0.010(2) -0.009(2) 0.007(3)
C75 0.020(3) 0.028(4) 0.029(4) -0.005(3) -0.006(3) 0.009(3)
C53 0.022(3) 0.025(3) 0.044(4) -0.003(3) -0.010(3) 0.018(3)
C52 0.011(3) 0.016(3) 0.060(5) -0.002(3) -0.003(3) 0.000(3)
C14 0.015(3) 0.018(3) 0.044(4) 0.001(3) -0.001(3) 0.004(3)
C12 0.016(3) 0.030(4) 0.032(4) -0.009(3) -0.009(3) 0.012(3)
C57 0.018(3) 0.031(4) 0.062(5) 0.004(3) 0.011(3) 0.015(3)
C56 0.030(4) 0.030(4) 0.061(5) 0.008(3) 0.017(4) 0.024(3)
C69 0.037(4) 0.032(4) 0.044(5) 0.007(3) -0.003(3) 0.019(3)
C51 0.014(3) 0.030(4) 0.050(5) 0.011(3) 0.002(3) 0.009(3)
C26 0.016(3) 0.034(4) 0.047(5) -0.003(3) 0.003(3) 0.007(3)
C60 0.023(3) 0.028(4) 0.046(4) 0.003(3) -0.001(3) 0.020(3)
B2 0.029(4) 0.017(3) 0.026(4) 0.003(3) 0.001(3) 0.017(3)
C31 0.029(3) 0.018(3) 0.029(4) 0.000(3) 0.004(3) 0.015(3)
C27 0.025(4) 0.030(4) 0.055(5) 0.013(3) 0.014(3) 0.019(3)
C83 0.017(3) 0.036(4) 0.038(4) -0.004(3) -0.010(3) 0.018(3)
C68 0.031(4) 0.039(4) 0.049(5) -0.009(4) -0.009(3) 0.022(4)
C76 0.041(4) 0.019(3) 0.048(5) 0.001(3) 0.007(4) 0.016(3)
B1 0.019(3) 0.015(3) 0.016(3) -0.004(3) -0.004(3) 0.009(3)
C24 0.047(4) 0.043(4) 0.030(4) 0.013(3) 0.016(3) 0.035(4)
C71 0.021(4) 0.047(5) 0.047(5) 0.021(4) 0.003(3) 0.020(3)
C23 0.033(4) 0.048(5) 0.038(4) -0.011(4) -0.009(3) 0.023(4)
O300 0.071(5) 0.093(5) 0.099(5) 0.018(4) 0.005(4) 0.047(4)
C304 0.061(6) 0.070(6) 0.062(6) 0.008(5) 0.007(5) 0.015(5)
C106 0.047(5) 0.083(7) 0.115(9) 0.029(6) 0.032(6) 0.046(5)
C103 0.063(6) 0.091(6) 0.067(6) 0.026(5) 0.014(5) 0.050(5)
C105 0.047(5) 0.085(6) 0.092(7) 0.018(5) 0.010(5) 0.044(5)
C104 0.069(6) 0.079(6) 0.069(6) -0.009(5) -0.021(5) 0.043(5)
C202 0.043(5) 0.069(6) 0.080(6) 0.001(5) 0.012(4) 0.034(4)
C303 0.069(6) 0.079(6) 0.070(6) 0.006(5) 0.000(5) 0.044(5)
C102 0.106(8) 0.107(8) 0.090(7) 0.009(6) -0.016(6) 0.060(6)
C206 0.054(7) 0.090(9) 0.133(11) -0.018(8) 0.014(7) 0.017(6)
C301 0.089(7) 0.093(7) 0.095(8) -0.023(6) 0.023(6) 0.041(6)
C201 0.173(13) 0.072(8) 0.116(11) -0.033(7) -0.041(10) 0.069(9)
C203 0.099(8) 0.081(7) 0.099(8) 0.008(6) -0.011(6) 0.044(6)
C101 0.160(12) 0.155(11) 0.109(10) 0.019(9) 0.033(9) 0.131(10)
C302 0.112(8) 0.119(9) 0.157(10) -0.001(7) 0.022(7) 0.082(7)
C205 0.085(7) 0.128(9) 0.099(8) -0.001(7) 0.010(6) 0.056(7)
C204 0.084(7) 0.132(9) 0.105(8) -0.004(7) 0.014(6) 0.065(7)

loop_
_atom_type_symbol
_atom_type_description
_atom_type_scat_dispersion_real
_atom_type_scat_dispersion_imag
_atom_type_scat_source
C C 0.0033 0.0016 'International Tables Vol C Tables 4.2.6.8 and 6.1.1.4'
H H 0.0000 0.0000 'International Tables Vol C Tables 4.2.6.8 and 6.1.1.4'
B B 0.0013 0.0007 'International Tables Vol C Tables 4.2.6.8 and 6.1.1.4'
F F 0.0171 0.0103 'International Tables Vol C Tables 4.2.6.8 and 6.1.1.4'
N N 0.0061 0.0033 'International Tables Vol C Tables 4.2.6.8 and 6.1.1.4'
O O 0.0106 0.0060 'International Tables Vol C Tables 4.2.6.8 and 6.1.1.4'
S S 0.1246 0.1234 'International Tables Vol C Tables 4.2.6.8 and 6.1.1.4'

loop_
_geom_angle_atom_site_label_1
_geom_angle_atom_site_label_2
_geom_angle_atom_site_label_3
_geom_angle
_geom_angle_site_symmetry_1
_geom_angle_site_symmetry_3
_geom_angle_publ_flag
C1 S1 S2 102.41(18) . . ?
C46 S2 S1 102.9(2) . . ?
C46 N4 C48 108.8(5) . . ?
C46 N4 C61 126.0(5) . . ?
C48 N4 C61 125.2(5) . . ?
C1 N1 C2 110.6(4) . . ?
C1 N1 C4 121.6(4) . . ?
C2 N1 C4 127.8(4) . . ?
C3 N2 C1 108.5(5) . . ?
C3 N2 C16 124.1(5) . . ?
C1 N2 C16 127.3(5) . . ?
C46 N3 C47 109.6(5) . . ?
C46 N3 C49 121.2(5) . . ?
C47 N3 C49 129.2(5) . . ?
C87 C86 F26 116.1(5) . . ?
C87 C86 C85 125.4(6) . . ?
F26 C86 C85 118.4(5) . . ?
F27 C87 C86 121.1(6) . . ?
F27 C87 C88 119.4(6) . . ?
C86 C87 C88 119.5(6) . . ?
C62 C61 C66 124.8(6) . . ?
C62 C61 N4 119.3(5) . . ?
C66 C61 N4 115.7(5) . . ?
F6 C35 C36 114.9(5) . . ?
F6 C35 C34 121.3(5) . . ?
C36 C35 C34 123.7(6) . . ?
C45 C40 C41 114.1(5) . . ?
C45 C40 B1 120.4(5) . . ?
C41 C40 B1 125.4(5) . . ?
N4 C46 N3 107.3(5) . . ?
N4 C46 S2 125.7(4) . . ?
N3 C46 S2 126.3(4) . . ?
F30 C90 C89 114.2(5) . . ?
F30 C90 C85 123.0(5) . . ?
C89 C90 C85 122.8(6) . . ?
C64 C65 C66 122.8(6) . . ?
C64 C65 H65 118.6 . . ?
C66 C65 H65 118.6 . . ?
C65 C66 C61 115.3(6) . . ?
C65 C66 C70 121.8(5) . . ?
C61 C66 C70 122.9(5) . . ?
F29 C89 C88 119.3(6) . . ?
F29 C89 C90 119.4(5) . . ?
C88 C89 C90 121.3(6) . . ?
C35 C34 C39 113.9(6) . . ?
C35 C34 B1 126.4(5) . . ?
C39 C34 B1 119.7(5) . . ?
C65 C64 C63 119.6(6) . . ?
C65 C64 H64 120.2 . . ?
C63 C64 H64 120.2 . . ?
F11 C41 C40 123.1(5) . . ?
F11 C41 C42 112.4(5) . . ?
C40 C41 C42 124.5(5) . . ?
C3 C2 N1 102.5(4) . . ?
C3 C2 B1 121.1(5) . . ?
N1 C2 B1 136.3(5) . . ?
C61 C62 C63 116.5(5) . . ?
C61 C62 C67 123.7(6) . . ?
C63 C62 C67 119.8(5) . . ?
C17 C16 C21 124.3(5) . . ?
C17 C16 N2 116.7(5) . . ?
C21 C16 N2 118.8(5) . . ?
C74 C73 C78 114.1(5) . . ?
C74 C73 B2 120.7(5) . . ?
C78 C73 B2 124.7(5) . . ?
C23 C22 C24 111.1(6) . . ?
C23 C22 C17 111.7(5) . . ?
C24 C22 C17 109.9(5) . . ?
C23 C22 H22 108.0 . . ?
C24 C22 H22 108.0 . . ?
C17 C22 H22 108.0 . . ?
C6 C7 C8 120.9(5) . . ?
C6 C7 H7 119.5 . . ?
C8 C7 H7 119.5 . . ?
N2 C3 C2 111.0(5) . . ?
N2 C3 H3 124.5 . . ?
C2 C3 H3 124.5 . . ?
C5 C4 C9 124.0(5) . . ?
C5 C4 N1 118.5(5) . . ?
C9 C4 N1 117.4(5) . . ?
F22 C81 C80 121.6(6) . . ?
F22 C81 C82 119.2(6) . . ?
C80 C81 C82 119.1(6) . . ?
C48 C47 N3 103.7(5) . . ?
C48 C47 B2 121.1(6) . . ?
N3 C47 B2 135.0(6) . . ?
C16 C17 C18 117.1(5) . . ?
C16 C17 C22 123.3(5) . . ?
C18 C17 C22 119.5(5) . . ?
C64 C63 C62 121.0(6) . . ?
C64 C63 H63 119.5 . . ?
C62 C63 H63 119.5 . . ?
C59 C58 C60 109.6(5) . . ?
C59 C58 C54 112.5(5) . . ?
C60 C58 C54 111.8(5) . . ?
C59 C58 H58 107.6 . . ?
C60 C58 H58 107.6 . . ?
C54 C58 H58 107.6 . . ?
C90 C85 C86 112.9(5) . . ?
C90 C85 B2 126.5(5) . . ?
C86 C85 B2 120.5(5) . . ?
F15 C45 C40 120.6(5) . . ?
F15 C45 C44 115.3(5) . . ?
C40 C45 C44 124.1(5) . . ?
C32 C33 F5 115.7(5) . . ?
C32 C33 C28 125.6(6) . . ?
F5 C33 C28 118.2(5) . . ?
N2 C1 N1 107.4(5) . . ?
N2 C1 S1 125.3(4) . . ?
N1 C1 S1 126.9(4) . . ?
F28 C88 C87 121.0(6) . . ?
F28 C88 C89 121.0(6) . . ?
C87 C88 C89 118.0(6) . . ?
C14 C13 C15 110.4(5) . . ?
C14 C13 C9 113.3(5) . . ?
C15 C13 C9 112.3(5) . . ?
C14 C13 H13 106.8 . . ?
C15 C13 H13 106.8 . . ?
C9 C13 H13 106.8 . . ?
C4 C9 C8 116.2(5) . . ?
C4 C9 C13 122.9(5) . . ?
C8 C9 C13 120.9(5) . . ?
F10 C39 C38 116.2(5) . . ?
F10 C39 C34 119.6(5) . . ?
C38 C39 C34 124.2(6) . . ?
C4 C5 C6 116.2(5) . . ?
C4 C5 C10 124.6(5) . . ?
C6 C5 C10 119.1(5) . . ?
C66 C70 C71 112.7(6) . . ?
C66 C70 C72 109.8(6) . . ?
C71 C70 C72 108.1(6) . . ?
C66 C70 H70 108.7 . . ?
C71 C70 H70 108.7 . . ?
C72 C70 H70 108.7 . . ?
F20 C78 C77 113.6(5) . . ?
F20 C78 C73 122.4(5) . . ?
C77 C78 C73 123.8(6) . . ?
F16 C74 C73 119.9(6) . . ?
F16 C74 C75 116.2(6) . . ?
C73 C74 C75 123.8(6) . . ?
C7 C8 C9 121.2(6) . . ?
C7 C8 H8 119.4 . . ?
C9 C8 H8 119.4 . . ?
C53 C54 C49 115.6(6) . . ?
C53 C54 C58 122.6(5) . . ?
C49 C54 C58 121.8(5) . . ?
C18 C19 C20 122.7(6) . . ?
C18 C19 H19 118.7 . . ?
C20 C19 H19 118.7 . . ?
F8 C37 C36 120.9(6) . . ?
F8 C37 C38 121.4(6) . . ?
C36 C37 C38 117.7(5) . . ?
F9 C38 C39 121.6(6) . . ?
F9 C38 C37 118.4(6) . . ?
C39 C38 C37 120.1(6) . . ?
N4 C48 C47 110.5(6) . . ?
N4 C48 H48 124.8 . . ?
C47 C48 H48 124.8 . . ?
F21 C80 C81 115.5(6) . . ?
F21 C80 C79 120.6(6) . . ?
C81 C80 C79 123.9(6) . . ?
C19 C20 C21 120.9(6) . . ?
C19 C20 H20 119.5 . . ?
C21 C20 H20 119.5 . . ?
C7 C6 C5 121.5(5) . . ?
C7 C6 H6 119.3 . . ?
C5 C6 H6 119.3 . . ?
C42 C43 F13 120.6(5) . . ?
C42 C43 C44 120.7(5) . . ?
F13 C43 C44 118.6(5) . . ?
C29 C28 C33 112.0(5) . . ?
C29 C28 B1 126.4(5) . . ?
C33 C28 B1 121.1(5) . . ?
C5 C10 C11 111.6(5) . . ?
C5 C10 C12 111.1(5) . . ?
C11 C10 C12 110.0(5) . . ?
C5 C10 H10 108.0 . . ?
C11 C10 H10 108.0 . . ?
C12 C10 H10 108.0 . . ?
F1 C29 C30 113.4(5) . . ?
F1 C29 C28 121.7(5) . . ?
C30 C29 C28 124.9(5) . . ?
C16 C21 C20 115.2(5) . . ?
C16 C21 C25 123.5(5) . . ?
C20 C21 C25 121.3(5) . . ?
C80 C79 C84 114.2(6) . . ?
C80 C79 B2 119.8(5) . . ?
C84 C79 B2 126.0(6) . . ?
F2 C30 C29 121.2(5) . . ?
F2 C30 C31 119.6(5) . . ?
C29 C30 C31 119.2(5) . . ?
C54 C49 C50 123.4(6) . . ?
C54 C49 N3 117.0(5) . . ?
C50 C49 N3 119.6(5) . . ?
C70 C72 H72A 109.5 . . ?
C70 C72 H72B 109.5 . . ?
H72A C72 H72B 109.5 . . ?
C70 C72 H72C 109.5 . . ?
H72A C72 H72C 109.5 . . ?
H72B C72 H72C 109.5 . . ?
F12 C42 C43 120.8(5) . . ?
F12 C42 C41 121.0(5) . . ?
C43 C42 C41 118.1(5) . . ?
F25 C84 C79 121.7(6) . . ?
F25 C84 C83 115.3(6) . . ?
C79 C84 C83 123.0(6) . . ?
C83 C82 F23 121.8(6) . . ?
C83 C82 C81 119.8(6) . . ?
F23 C82 C81 118.5(6) . . ?
C68 C67 C62 112.6(6) . . ?
C68 C67 C69 109.5(6) . . ?
C62 C67 C69 108.9(5) . . ?
C68 C67 H67 108.6 . . ?
C62 C67 H67 108.6 . . ?
C69 C67 H67 108.6 . . ?
C58 C59 H59A 109.5 . . ?
C58 C59 H59B 109.5 . . ?
H59A C59 H59B 109.5 . . ?
C58 C59 H59C 109.5 . . ?
H59A C59 H59C 109.5 . . ?
H59B C59 H59C 109.5 . . ?
F4 C32 C33 121.4(6) . . ?
F4 C32 C31 118.7(5) . . ?
C33 C32 C31 119.8(5) . . ?
F19 C77 C76 120.6(6) . . ?
F19 C77 C78 120.5(6) . . ?
C76 C77 C78 118.9(6) . . ?
F14 C44 C43 120.8(5) . . ?
F14 C44 C45 120.9(6) . . ?
C43 C44 C45 118.3(5) . . ?
C13 C15 H15A 109.5 . . ?
C13 C15 H15B 109.5 . . ?
H15A C15 H15B 109.5 . . ?
C13 C15 H15C 109.5 . . ?
H15A C15 H15C 109.5 . . ?
H15B C15 H15C 109.5 . . ?
C21 C25 C27 114.8(6) . . ?
C21 C25 C26 108.7(5) . . ?
C27 C25 C26 109.0(6) . . ?
C21 C25 H25 108.0 . . ?
C27 C25 H25 108.0 . . ?
C26 C25 H25 108.0 . . ?
C56 C55 C50 110.0(5) . . ?
C56 C55 C57 108.6(5) . . ?
C50 C55 C57 111.4(5) . . ?
C56 C55 H55 108.9 . . ?
C50 C55 H55 108.9 . . ?
C57 C55 H55 108.9 . . ?
C10 C11 H11A 109.5 . . ?
C10 C11 H11B 109.5 . . ?
H11A C11 H11B 109.5 . . ?
C10 C11 H11C 109.5 . . ?
H11A C11 H11C 109.5 . . ?
H11B C11 H11C 109.5 . . ?
C51 C50 C49 116.4(5) . . ?
C51 C50 C55 120.0(5) . . ?
C49 C50 C55 123.6(6) . . ?
F7 C36 C35 121.1(6) . . ?
F7 C36 C37 118.5(6) . . ?
C35 C36 C37 120.4(6) . . ?
C19 C18 C17 119.6(6) . . ?
C19 C18 H18 120.2 . . ?
C17 C18 H18 120.2 . . ?
F17 C75 C76 121.0(6) . . ?
F17 C75 C74 119.7(6) . . ?
C76 C75 C74 119.3(6) . . ?
C54 C53 C52 122.8(6) . . ?
C54 C53 H53 118.6 . . ?
C52 C53 H53 118.6 . . ?
C51 C52 C53 119.1(6) . . ?
C51 C52 H52 120.4 . . ?
C53 C52 H52 120.4 . . ?
C13 C14 H14A 109.5 . . ?
C13 C14 H14B 109.5 . . ?
H14A C14 H14B 109.5 . . ?
C13 C14 H14C 109.5 . . ?
H14A C14 H14C 109.5 . . ?
H14B C14 H14C 109.5 . . ?
C10 C12 H12A 109.5 . . ?
C10 C12 H12B 109.5 . . ?
H12A C12 H12B 109.5 . . ?
C10 C12 H12C 109.5 . . ?
H12A C12 H12C 109.5 . . ?
H12B C12 H12C 109.5 . . ?
C55 C57 H57A 109.5 . . ?
C55 C57 H57B 109.5 . . ?
H57A C57 H57B 109.5 . . ?
C55 C57 H57C 109.5 . . ?
H57A C57 H57C 109.5 . . ?
H57B C57 H57C 109.5 . . ?
C55 C56 H56A 109.5 . . ?
C55 C56 H56B 109.5 . . ?
H56A C56 H56B 109.5 . . ?
C55 C56 H56C 109.5 . . ?
H56A C56 H56C 109.5 . . ?
H56B C56 H56C 109.5 . . ?
C67 C69 H69A 109.5 . . ?
C67 C69 H69B 109.5 . . ?
H69A C69 H69B 109.5 . . ?
C67 C69 H69C 109.5 . . ?
H69A C69 H69C 109.5 . . ?
H69B C69 H69C 109.5 . . ?
C50 C51 C52 122.6(6) . . ?
C50 C51 H51 118.7 . . ?
C52 C51 H51 118.7 . . ?
C25 C26 H26A 109.5 . . ?
C25 C26 H26B 109.5 . . ?
H26A C26 H26B 109.5 . . ?
C25 C26 H26C 109.5 . . ?
H26A C26 H26C 109.5 . . ?
H26B C26 H26C 109.5 . . ?
C58 C60 H60A 109.5 . . ?
C58 C60 H60B 109.5 . . ?
H60A C60 H60B 109.5 . . ?
C58 C60 H60C 109.5 . . ?
H60A C60 H60C 109.5 . . ?
H60B C60 H60C 109.5 . . ?
C79 B2 C85 110.7(5) . . ?
C79 B2 C47 110.2(5) . . ?
C85 B2 C47 100.7(5) . . ?
C79 B2 C73 104.8(5) . . ?
C85 B2 C73 113.2(5) . . ?
C47 B2 C73 117.2(5) . . ?
F3 C31 C32 120.9(5) . . ?
F3 C31 C30 120.9(6) . . ?
C32 C31 C30 118.2(6) . . ?
C25 C27 H27A 109.5 . . ?
C25 C27 H27B 109.5 . . ?
H27A C27 H27B 109.5 . . ?
C25 C27 H27C 109.5 . . ?
H27A C27 H27C 109.5 . . ?
H27B C27 H27C 109.5 . . ?
C82 C83 F24 120.5(6) . . ?
C82 C83 C84 120.0(6) . . ?
F24 C83 C84 119.4(6) . . ?
C67 C68 H68A 109.5 . . ?
C67 C68 H68B 109.5 . . ?
H68A C68 H68B 109.5 . . ?
C67 C68 H68C 109.5 . . ?
H68A C68 H68C 109.5 . . ?
H68B C68 H68C 109.5 . . ?
C75 C76 F18 121.0(7) . . ?
C75 C76 C77 119.9(6) . . ?
F18 C76 C77 119.0(6) . . ?
C40 B1 C34 111.8(5) . . ?
C40 B1 C28 111.7(5) . . ?
C34 B1 C28 106.6(4) . . ?
C40 B1 C2 101.4(4) . . ?
C34 B1 C2 110.0(5) . . ?
C28 B1 C2 115.3(5) . . ?
C22 C24 H24A 109.5 . . ?
C22 C24 H24B 109.5 . . ?
H24A C24 H24B 109.5 . . ?
C22 C24 H24C 109.5 . . ?
H24A C24 H24C 109.5 . . ?
H24B C24 H24C 109.5 . . ?
C70 C71 H71A 109.5 . . ?
C70 C71 H71B 109.5 . . ?
H71A C71 H71B 109.5 . . ?
C70 C71 H71C 109.5 . . ?
H71A C71 H71C 109.5 . . ?
H71B C71 H71C 109.5 . . ?
C22 C23 H23A 109.5 . . ?
C22 C23 H23B 109.5 . . ?
H23A C23 H23B 109.5 . . ?
C22 C23 H23C 109.5 . . ?
H23A C23 H23C 109.5 . . ?
H23B C23 H23C 109.5 . . ?
C304 O300 C301 103.4(9) . . ?
O300 C304 C303 107.2(9) . . ?
O300 C304 H30A 110.3 . . ?
C303 C304 H30A 110.3 . . ?
O300 C304 H30B 110.3 . . ?
C303 C304 H30B 110.3 . . ?
H30A C304 H30B 108.5 . . ?
C105 C106 H10A 109.5 . . ?
C105 C106 H10B 109.5 . . ?
H10A C106 H10B 109.5 . . ?
C105 C106 H10C 109.5 . . ?
H10A C106 H10C 109.5 . . ?
H10B C106 H10C 109.5 . . ?
C102 C103 C104 111.4(9) . . ?
C102 C103 H10D 109.3 . . ?
C104 C103 H10D 109.3 . . ?
C102 C103 H10E 109.3 . . ?
C104 C103 H10E 109.3 . . ?
H10D C103 H10E 108.0 . . ?
C104 C105 C106 111.8(9) . . ?
C104 C105 H10F 109.2 . . ?
C106 C105 H10F 109.2 . . ?
C104 C105 H10G 109.2 . . ?
C106 C105 H10G 109.2 . . ?
H10F C105 H10G 107.9 . . ?
C105 C104 C103 113.6(9) . . ?
C105 C104 H10H 108.8 . . ?
C103 C104 H10H 108.8 . . ?
C105 C104 H10I 108.8 . . ?
C103 C104 H10I 108.8 . . ?
H10H C104 H10I 107.7 . . ?
C201 C202 C203 110.1(10) . . ?
C201 C202 H20A 109.6 . . ?
C203 C202 H20A 109.6 . . ?
C201 C202 H20B 109.6 . . ?
C203 C202 H20B 109.6 . . ?
H20A C202 H20B 108.2 . . ?
C304 C303 C302 100.5(10) . . ?
C304 C303 H30C 111.7 . . ?
C302 C303 H30C 111.7 . . ?
C304 C303 H30D 111.7 . . ?
C302 C303 H30D 111.7 . . ?
H30C C303 H30D 109.4 . . ?
C101 C102 C103 112.4(11) . . ?
C101 C102 H10J 109.1 . . ?
C103 C102 H10J 109.1 . . ?
C101 C102 H10K 109.1 . . ?
C103 C102 H10K 109.1 . . ?
H10J C102 H10K 107.9 . . ?
C205 C206 H20C 109.5 . . ?
C205 C206 H20D 109.5 . . ?
H20C C206 H20D 109.5 . . ?
C205 C206 H20E 109.5 . . ?
H20C C206 H20E 109.5 . . ?
H20D C206 H20E 109.5 . . ?
C302 C301 O300 107.4(10) . . ?
C302 C301 H30E 110.2 . . ?
O300 C301 H30E 110.2 . . ?
C302 C301 H30F 110.2 . . ?
O300 C301 H30F 110.2 . . ?
H30E C301 H30F 108.5 . . ?
C202 C201 H20F 109.5 . . ?
C202 C201 H20G 109.5 . . ?
H20F C201 H20G 109.5 . . ?
C202 C201 H20H 109.5 . . ?
H20F C201 H20H 109.5 . . ?
H20G C201 H20H 109.5 . . ?
C202 C203 C204 110.2(10) . . ?
C202 C203 H20I 109.6 . . ?
C204 C203 H20I 109.6 . . ?
C202 C203 H20J 109.6 . . ?
C204 C203 H20J 109.6 . . ?
H20I C203 H20J 108.1 . . ?
C102 C101 H10L 109.5 . . ?
C102 C101 H10M 109.5 . . ?
H10L C101 H10M 109.5 . . ?
C102 C101 H10N 109.5 . . ?
H10L C101 H10N 109.5 . . ?
H10M C101 H10N 109.5 . . ?
C301 C302 C303 106.9(11) . . ?
C301 C302 H30G 110.3 . . ?
C303 C302 H30G 110.3 . . ?
C301 C302 H30H 110.3 . . ?
C303 C302 H30H 110.3 . . ?
H30G C302 H30H 108.6 . . ?
C206 C205 C204 110.6(12) . . ?
C206 C205 H20K 109.5 . . ?
C204 C205 H20K 109.5 . . ?
C206 C205 H20L 109.5 . . ?
C204 C205 H20L 109.5 . . ?
H20K C205 H20L 108.1 . . ?
C205 C204 C203 110.8(11) . . ?
C205 C204 H20M 109.5 . . ?
C203 C204 H20M 109.5 . . ?
C205 C204 H20N 109.5 . . ?
C203 C204 H20N 109.5 . . ?
H20M C204 H20N 108.1 . . ?

loop_
_geom_bond_atom_site_label_1
_geom_bond_atom_site_label_2
_geom_bond_distance
_geom_bond_site_symmetry_2
_geom_bond_publ_flag
S1 C1 1.732(6) . ?
S1 S2 2.1570(19) . ?
S2 C46 1.731(6) . ?
F26 C86 1.358(7) . ?
F15 C45 1.342(6) . ?
F30 C90 1.355(7) . ?
F20 C78 1.338(7) . ?
F5 C33 1.368(6) . ?
F29 C89 1.352(7) . ?
F14 C44 1.341(7) . ?
F27 C87 1.344(7) . ?
F1 C29 1.349(6) . ?
F21 C80 1.352(7) . ?
F11 C41 1.356(7) . ?
F19 C77 1.344(7) . ?
F6 C35 1.345(7) . ?
F28 C88 1.321(7) . ?
F12 C42 1.320(7) . ?
F13 C43 1.355(6) . ?
F2 C30 1.334(7) . ?
F16 C74 1.327(7) . ?
F10 C39 1.344(7) . ?
F25 C84 1.338(7) . ?
F23 C82 1.361(7) . ?
F8 C37 1.328(7) . ?
F4 C32 1.344(7) . ?
F22 C81 1.353(8) . ?
F7 C36 1.336(7) . ?
F9 C38 1.343(7) . ?
F24 C83 1.344(7) . ?
F3 C31 1.327(7) . ?
F17 C75 1.323(7) . ?
N4 C46 1.327(7) . ?
N4 C48 1.357(8) . ?
N4 C61 1.474(7) . ?
F18 C76 1.358(7) . ?
N1 C1 1.354(7) . ?
N1 C2 1.402(7) . ?
N1 C4 1.464(7) . ?
N2 C3 1.342(7) . ?
N2 C1 1.346(7) . ?
N2 C16 1.450(7) . ?
N3 C46 1.373(7) . ?
N3 C47 1.397(8) . ?
N3 C49 1.464(7) . ?
C86 C87 1.352(9) . ?
C86 C85 1.407(8) . ?
C87 C88 1.372(9) . ?
C61 C62 1.354(8) . ?
C61 C66 1.428(8) . ?
C35 C36 1.375(9) . ?
C35 C34 1.384(8) . ?
C40 C45 1.378(8) . ?
C40 C41 1.379(8) . ?
C40 B1 1.664(8) . ?
C90 C89 1.380(9) . ?
C90 C85 1.382(9) . ?
C65 C64 1.369(9) . ?
C65 C66 1.372(9) . ?
C65 H65 0.9500 . ?
C66 C70 1.504(9) . ?
C89 C88 1.373(9) . ?
C34 C39 1.397(8) . ?
C34 B1 1.670(9) . ?
C64 C63 1.391(9) . ?
C64 H64 0.9500 . ?
C41 C42 1.410(8) . ?
C2 C3 1.389(7) . ?
C2 B1 1.691(8) . ?
C62 C63 1.407(8) . ?
C62 C67 1.531(8) . ?
C16 C17 1.405(8) . ?
C16 C21 1.416(8) . ?
C73 C74 1.378(9) . ?
C73 C78 1.389(8) . ?
C73 B2 1.686(8) . ?
C22 C23 1.514(9) . ?
C22 C24 1.515(9) . ?
C22 C17 1.522(8) . ?
C22 H22 1.0000 . ?
C7 C6 1.351(9) . ?
C7 C8 1.376(9) . ?
C7 H7 0.9500 . ?
C3 H3 0.9500 . ?
C4 C5 1.393(8) . ?
C4 C9 1.394(8) . ?
C81 C80 1.370(9) . ?
C81 C82 1.386(10) . ?
C47 C48 1.367(8) . ?
C47 B2 1.679(9) . ?
C17 C18 1.414(8) . ?
C63 H63 0.9500 . ?
C58 C59 1.506(9) . ?
C58 C60 1.525(8) . ?
C58 C54 1.530(8) . ?
C58 H58 1.0000 . ?
C85 B2 1.670(9) . ?
C45 C44 1.395(8) . ?
C33 C32 1.365(8) . ?
C33 C28 1.396(7) . ?
C13 C14 1.526(8) . ?
C13 C15 1.533(8) . ?
C13 C9 1.537(7) . ?
C13 H13 1.0000 . ?
C9 C8 1.398(8) . ?
C39 C38 1.363(8) . ?
C5 C6 1.405(8) . ?
C5 C10 1.518(8) . ?
C70 C71 1.532(9) . ?
C70 C72 1.548(10) . ?
C70 H70 1.0000 . ?
C78 C77 1.389(8) . ?
C74 C75 1.398(8) . ?
C8 H8 0.9500 . ?
C54 C53 1.391(9) . ?
C54 C49 1.414(8) . ?
C19 C18 1.370(9) . ?
C19 C20 1.380(9) . ?
C19 H19 0.9500 . ?
C37 C36 1.386(9) . ?
C37 C38 1.389(9) . ?
C48 H48 0.9500 . ?
C80 C79 1.388(9) . ?
C20 C21 1.418(8) . ?
C20 H20 0.9500 . ?
C6 H6 0.9500 . ?
C43 C42 1.352(8) . ?
C43 C44 1.388(9) . ?
C28 C29 1.386(8) . ?
C28 B1 1.680(8) . ?
C10 C11 1.532(9) . ?
C10 C12 1.553(8) . ?
C10 H10 1.0000 . ?
C29 C30 1.384(8) . ?
C21 C25 1.497(9) . ?
C79 C84 1.390(9) . ?
C79 B2 1.670(9) . ?
C30 C31 1.395(8) . ?
C49 C50 1.430(8) . ?
C72 H72A 0.9800 . ?
C72 H72B 0.9800 . ?
C72 H72C 0.9800 . ?
C84 C83 1.393(9) . ?
C82 C83 1.338(10) . ?
C67 C68 1.515(10) . ?
C67 C69 1.536(10) . ?
C67 H67 1.0000 . ?
C59 H59A 0.9800 . ?
C59 H59B 0.9800 . ?
C59 H59C 0.9800 . ?
C32 C31 1.368(9) . ?
C77 C76 1.377(10) . ?
C15 H15A 0.9800 . ?
C15 H15B 0.9800 . ?
C15 H15C 0.9800 . ?
C25 C27 1.508(9) . ?
C25 C26 1.549(10) . ?
C25 H25 1.0000 . ?
C55 C56 1.537(10) . ?
C55 C50 1.538(8) . ?
C55 C57 1.549(9) . ?
C55 H55 1.0000 . ?
C11 H11A 0.9800 . ?
C11 H11B 0.9800 . ?
C11 H11C 0.9800 . ?
C50 C51 1.376(9) . ?
C18 H18 0.9500 . ?
C75 C76 1.355(10) . ?
C53 C52 1.393(9) . ?
C53 H53 0.9500 . ?
C52 C51 1.384(9) . ?
C52 H52 0.9500 . ?
C14 H14A 0.9800 . ?
C14 H14B 0.9800 . ?
C14 H14C 0.9800 . ?
C12 H12A 0.9800 . ?
C12 H12B 0.9800 . ?
C12 H12C 0.9800 . ?
C57 H57A 0.9800 . ?
C57 H57B 0.9800 . ?
C57 H57C 0.9800 . ?
C56 H56A 0.9800 . ?
C56 H56B 0.9800 . ?
C56 H56C 0.9800 . ?
C69 H69A 0.9800 . ?
C69 H69B 0.9800 . ?
C69 H69C 0.9800 . ?
C51 H51 0.9500 . ?
C26 H26A 0.9800 . ?
C26 H26B 0.9800 . ?
C26 H26C 0.9800 . ?
C60 H60A 0.9800 . ?
C60 H60B 0.9800 . ?
C60 H60C 0.9800 . ?
C27 H27A 0.9800 . ?
C27 H27B 0.9800 . ?
C27 H27C 0.9800 . ?
C68 H68A 0.9800 . ?
C68 H68B 0.9800 . ?
C68 H68C 0.9800 . ?
C24 H24A 0.9800 . ?
C24 H24B 0.9800 . ?
C24 H24C 0.9800 . ?
C71 H71A 0.9800 . ?
C71 H71B 0.9800 . ?
C71 H71C 0.9800 . ?
C23 H23A 0.9800 . ?
C23 H23B 0.9800 . ?
C23 H23C 0.9800 . ?
O300 C304 1.412(12) . ?
O300 C301 1.470(13) . ?
C304 C303 1.499(13) . ?
C304 H30A 0.9900 . ?
C304 H30B 0.9900 . ?
C106 C105 1.506(12) . ?
C106 H10A 0.9800 . ?
C106 H10B 0.9800 . ?
C106 H10C 0.9800 . ?
C103 C102 1.534(15) . ?
C103 C104 1.581(13) . ?
C103 H10D 0.9900 . ?
C103 H10E 0.9900 . ?
C105 C104 1.478(13) . ?
C105 H10F 0.9900 . ?
C105 H10G 0.9900 . ?
C104 H10H 0.9900 . ?
C104 H10I 0.9900 . ?
C202 C201 1.463(14) . ?
C202 C203 1.464(15) . ?
C202 H20A 0.9900 . ?
C202 H20B 0.9900 . ?
C303 C302 1.503(15) . ?
C303 H30C 0.9900 . ?
C303 H30D 0.9900 . ?
C102 C101 1.448(15) . ?
C102 H10J 0.9900 . ?
C102 H10K 0.9900 . ?
C206 C205 1.462(15) . ?
C206 H20C 0.9800 . ?
C206 H20D 0.9800 . ?
C206 H20E 0.9800 . ?
C301 C302 1.467(16) . ?
C301 H30E 0.9900 . ?
C301 H30F 0.9900 . ?
C201 H20F 0.9800 . ?
C201 H20G 0.9800 . ?
C201 H20H 0.9800 . ?
C203 C204 1.596(16) . ?
C203 H20I 0.9900 . ?
C203 H20J 0.9900 . ?
C101 H10L 0.9800 . ?
C101 H10M 0.9800 . ?
C101 H10N 0.9800 . ?
C302 H30G 0.9900 . ?
C302 H30H 0.9900 . ?
C205 C204 1.589(19) . ?
C205 H20K 0.9900 . ?
C205 H20L 0.9900 . ?
C204 H20M 0.9900 . ?
C204 H20N 0.9900 . ?

loop_
_geom_torsion_atom_site_label_1
_geom_torsion_atom_site_label_2
_geom_torsion_atom_site_label_3
_geom_torsion_atom_site_label_4
_geom_torsion
_geom_torsion_site_symmetry_1
_geom_torsion_site_symmetry_2
_geom_torsion_site_symmetry_3
_geom_torsion_site_symmetry_4
_geom_torsion_publ_flag
F26 C86 C87 F27 -2.9(8) . . . . ?
C85 C86 C87 F27 178.7(5) . . . . ?
F26 C86 C87 C88 178.8(5) . . . . ?
C85 C86 C87 C88 0.5(9) . . . . ?
C46 N4 C61 C62 104.3(7) . . . . ?
C48 N4 C61 C62 -74.1(8) . . . . ?
C46 N4 C61 C66 -80.7(7) . . . . ?
C48 N4 C61 C66 100.9(7) . . . . ?
C48 N4 C46 N3 -0.7(6) . . . . ?
C61 N4 C46 N3 -179.3(5) . . . . ?
C48 N4 C46 S2 -171.8(4) . . . . ?
C61 N4 C46 S2 9.5(8) . . . . ?
C47 N3 C46 N4 -0.9(6) . . . . ?
C49 N3 C46 N4 178.4(5) . . . . ?
C47 N3 C46 S2 170.2(4) . . . . ?
C49 N3 C46 S2 -10.5(8) . . . . ?
S1 S2 C46 N4 -80.0(5) . . . . ?
S1 S2 C46 N3 110.5(5) . . . . ?
C64 C65 C66 C61 3.8(9) . . . . ?
C64 C65 C66 C70 -172.6(6) . . . . ?
C62 C61 C66 C65 -5.1(9) . . . . ?
N4 C61 C66 C65 -179.8(5) . . . . ?
C62 C61 C66 C70 171.3(6) . . . . ?
N4 C61 C66 C70 -3.3(9) . . . . ?
F30 C90 C89 F29 0.0(8) . . . . ?
C85 C90 C89 F29 -179.3(5) . . . . ?
F30 C90 C89 C88 -179.9(5) . . . . ?
C85 C90 C89 C88 0.8(9) . . . . ?
F6 C35 C34 C39 -178.1(5) . . . . ?
C36 C35 C34 C39 -0.1(9) . . . . ?
F6 C35 C34 B1 1.5(9) . . . . ?
C36 C35 C34 B1 179.4(6) . . . . ?
C66 C65 C64 C63 -2.5(10) . . . . ?
C45 C40 C41 F11 -179.7(5) . . . . ?
B1 C40 C41 F11 -2.8(9) . . . . ?
C45 C40 C41 C42 -0.8(8) . . . . ?
B1 C40 C41 C42 176.1(5) . . . . ?
C1 N1 C2 C3 0.9(6) . . . . ?
C4 N1 C2 C3 -178.6(5) . . . . ?
C1 N1 C2 B1 -174.9(6) . . . . ?
C4 N1 C2 B1 5.6(10) . . . . ?
C66 C61 C62 C63 4.7(9) . . . . ?
N4 C61 C62 C63 179.2(5) . . . . ?
C66 C61 C62 C67 -172.7(6) . . . . ?
N4 C61 C62 C67 1.7(9) . . . . ?
C3 N2 C16 C17 98.6(6) . . . . ?
C1 N2 C16 C17 -77.6(7) . . . . ?
C3 N2 C16 C21 -77.6(7) . . . . ?
C1 N2 C16 C21 106.1(6) . . . . ?
C1 N2 C3 C2 0.7(6) . . . . ?
C16 N2 C3 C2 -176.2(5) . . . . ?
N1 C2 C3 N2 -0.9(6) . . . . ?
B1 C2 C3 N2 175.7(5) . . . . ?
C1 N1 C4 C5 75.0(7) . . . . ?
C2 N1 C4 C5 -105.6(6) . . . . ?
C1 N1 C4 C9 -103.4(6) . . . . ?
C2 N1 C4 C9 76.1(7) . . . . ?
C46 N3 C47 C48 2.0(6) . . . . ?
C49 N3 C47 C48 -177.2(5) . . . . ?
C46 N3 C47 B2 -172.6(6) . . . . ?
C49 N3 C47 B2 8.2(10) . . . . ?
C21 C16 C17 C18 -2.6(9) . . . . ?
N2 C16 C17 C18 -178.6(5) . . . . ?
C21 C16 C17 C22 173.7(6) . . . . ?
N2 C16 C17 C22 -2.3(8) . . . . ?
C23 C22 C17 C16 132.6(6) . . . . ?
C24 C22 C17 C16 -103.6(7) . . . . ?
C23 C22 C17 C18 -51.2(7) . . . . ?
C24 C22 C17 C18 72.6(7) . . . . ?
C65 C64 C63 C62 2.0(10) . . . . ?
C61 C62 C63 C64 -3.0(9) . . . . ?
C67 C62 C63 C64 174.6(6) . . . . ?
F30 C90 C85 C86 179.7(5) . . . . ?
C89 C90 C85 C86 -1.0(8) . . . . ?
F30 C90 C85 B2 -2.9(9) . . . . ?
C89 C90 C85 B2 176.3(5) . . . . ?
C87 C86 C85 C90 0.4(9) . . . . ?
F26 C86 C85 C90 -178.0(5) . . . . ?
C87 C86 C85 B2 -177.1(6) . . . . ?
F26 C86 C85 B2 4.5(8) . . . . ?
C41 C40 C45 F15 -179.0(5) . . . . ?
B1 C40 C45 F15 4.0(8) . . . . ?
C41 C40 C45 C44 1.5(8) . . . . ?
B1 C40 C45 C44 -175.6(5) . . . . ?
C3 N2 C1 N1 -0.1(6) . . . . ?
C16 N2 C1 N1 176.7(5) . . . . ?
C3 N2 C1 S1 -173.5(4) . . . . ?
C16 N2 C1 S1 3.2(8) . . . . ?
C2 N1 C1 N2 -0.6(6) . . . . ?
C4 N1 C1 N2 179.0(4) . . . . ?
C2 N1 C1 S1 172.7(4) . . . . ?
C4 N1 C1 S1 -7.7(7) . . . . ?
S2 S1 C1 N2 -75.7(5) . . . . ?
S2 S1 C1 N1 112.1(5) . . . . ?
F27 C87 C88 F28 1.6(9) . . . . ?
C86 C87 C88 F28 179.8(5) . . . . ?
F27 C87 C88 C89 -179.0(5) . . . . ?
C86 C87 C88 C89 -0.7(9) . . . . ?
F29 C89 C88 F28 -0.3(8) . . . . ?
C90 C89 C88 F28 179.6(5) . . . . ?
F29 C89 C88 C87 -179.8(5) . . . . ?
C90 C89 C88 C87 0.1(9) . . . . ?
C5 C4 C9 C8 0.9(8) . . . . ?
N1 C4 C9 C8 179.2(5) . . . . ?
C5 C4 C9 C13 178.9(5) . . . . ?
N1 C4 C9 C13 -2.8(8) . . . . ?
C14 C13 C9 C4 -162.2(6) . . . . ?
C15 C13 C9 C4 71.8(7) . . . . ?
C14 C13 C9 C8 15.7(8) . . . . ?
C15 C13 C9 C8 -110.3(6) . . . . ?
C35 C34 C39 F10 176.0(5) . . . . ?
B1 C34 C39 F10 -3.6(8) . . . . ?
C35 C34 C39 C38 -1.8(9) . . . . ?
B1 C34 C39 C38 178.7(5) . . . . ?
C9 C4 C5 C6 -1.5(8) . . . . ?
N1 C4 C5 C6 -179.8(5) . . . . ?
C9 C4 C5 C10 -178.7(5) . . . . ?
N1 C4 C5 C10 3.1(8) . . . . ?
C65 C66 C70 C71 -36.6(9) . . . . ?
C61 C66 C70 C71 147.2(6) . . . . ?
C65 C66 C70 C72 83.9(8) . . . . ?
C61 C66 C70 C72 -92.3(7) . . . . ?
C74 C73 C78 F20 177.1(6) . . . . ?
B2 C73 C78 F20 5.9(9) . . . . ?
C74 C73 C78 C77 2.3(9) . . . . ?
B2 C73 C78 C77 -169.0(6) . . . . ?
C78 C73 C74 F16 -176.2(6) . . . . ?
B2 C73 C74 F16 -4.5(9) . . . . ?
C78 C73 C74 C75 0.5(10) . . . . ?
B2 C73 C74 C75 172.2(6) . . . . ?
C6 C7 C8 C9 -0.7(9) . . . . ?
C4 C9 C8 C7 0.2(8) . . . . ?
C13 C9 C8 C7 -177.8(6) . . . . ?
C59 C58 C54 C53 -101.7(7) . . . . ?
C60 C58 C54 C53 22.2(9) . . . . ?
C59 C58 C54 C49 78.9(8) . . . . ?
C60 C58 C54 C49 -157.2(6) . . . . ?
F10 C39 C38 F9 3.7(8) . . . . ?
C34 C39 C38 F9 -178.5(5) . . . . ?
F10 C39 C38 C37 -176.4(5) . . . . ?
C34 C39 C38 C37 1.4(9) . . . . ?
F8 C37 C38 F9 -1.1(9) . . . . ?
C36 C37 C38 F9 -179.2(5) . . . . ?
F8 C37 C38 C39 179.0(5) . . . . ?
C36 C37 C38 C39 0.9(9) . . . . ?
C46 N4 C48 C47 2.0(7) . . . . ?
C61 N4 C48 C47 -179.3(5) . . . . ?
N3 C47 C48 N4 -2.4(6) . . . . ?
B2 C47 C48 N4 173.1(5) . . . . ?
F22 C81 C80 F21 2.9(9) . . . . ?
C82 C81 C80 F21 -175.4(6) . . . . ?
F22 C81 C80 C79 -179.8(6) . . . . ?
C82 C81 C80 C79 1.9(10) . . . . ?
C18 C19 C20 C21 -0.8(10) . . . . ?
C8 C7 C6 C5 0.0(10) . . . . ?
C4 C5 C6 C7 1.0(9) . . . . ?
C10 C5 C6 C7 178.3(6) . . . . ?
C32 C33 C28 C29 -0.7(9) . . . . ?
F5 C33 C28 C29 -173.0(5) . . . . ?
C32 C33 C28 B1 172.1(6) . . . . ?
F5 C33 C28 B1 -0.2(8) . . . . ?
C4 C5 C10 C11 111.1(6) . . . . ?
C6 C5 C10 C11 -65.9(7) . . . . ?
C4 C5 C10 C12 -125.7(6) . . . . ?
C6 C5 C10 C12 57.2(7) . . . . ?
C33 C28 C29 F1 178.8(5) . . . . ?
B1 C28 C29 F1 6.5(9) . . . . ?
C33 C28 C29 C30 -1.4(9) . . . . ?
B1 C28 C29 C30 -173.7(5) . . . . ?
C17 C16 C21 C20 2.0(9) . . . . ?
N2 C16 C21 C20 178.0(5) . . . . ?
C17 C16 C21 C25 -176.4(6) . . . . ?
N2 C16 C21 C25 -0.4(9) . . . . ?
C19 C20 C21 C16 -0.3(9) . . . . ?
C19 C20 C21 C25 178.1(6) . . . . ?
F21 C80 C79 C84 176.5(6) . . . . ?
C81 C80 C79 C84 -0.7(10) . . . . ?
F21 C80 C79 B2 -1.5(9) . . . . ?
C81 C80 C79 B2 -178.6(6) . . . . ?
F1 C29 C30 F2 0.4(8) . . . . ?
C28 C29 C30 F2 -179.4(5) . . . . ?
F1 C29 C30 C31 -179.7(5) . . . . ?
C28 C29 C30 C31 0.6(9) . . . . ?
C53 C54 C49 C50 -0.9(9) . . . . ?
C58 C54 C49 C50 178.5(6) . . . . ?
C53 C54 C49 N3 177.9(5) . . . . ?
C58 C54 C49 N3 -2.7(8) . . . . ?
C46 N3 C49 C54 -103.4(6) . . . . ?
C47 N3 C49 C54 75.7(8) . . . . ?
C46 N3 C49 C50 75.4(7) . . . . ?
C47 N3 C49 C50 -105.4(7) . . . . ?
F13 C43 C42 F12 -3.8(9) . . . . ?
C44 C43 C42 F12 178.1(5) . . . . ?
F13 C43 C42 C41 179.1(5) . . . . ?
C44 C43 C42 C41 1.0(9) . . . . ?
F11 C41 C42 F12 1.6(8) . . . . ?
C40 C41 C42 F12 -177.5(5) . . . . ?
F11 C41 C42 C43 178.6(5) . . . . ?
C40 C41 C42 C43 -0.4(9) . . . . ?
C80 C79 C84 F25 -179.4(6) . . . . ?
B2 C79 C84 F25 -1.6(10) . . . . ?
C80 C79 C84 C83 -0.7(9) . . . . ?
B2 C79 C84 C83 177.1(6) . . . . ?
F22 C81 C82 C83 179.9(6) . . . . ?
C80 C81 C82 C83 -1.8(10) . . . . ?
F22 C81 C82 F23 0.0(9) . . . . ?
C80 C81 C82 F23 178.3(6) . . . . ?
C61 C62 C67 C68 -130.1(6) . . . . ?
C63 C62 C67 C68 52.5(8) . . . . ?
C61 C62 C67 C69 108.3(7) . . . . ?
C63 C62 C67 C69 -69.1(8) . . . . ?
F5 C33 C32 F4 -6.6(9) . . . . ?
C28 C33 C32 F4 -179.1(6) . . . . ?
F5 C33 C32 C31 176.0(6) . . . . ?
C28 C33 C32 C31 3.5(10) . . . . ?
F20 C78 C77 F19 -0.3(8) . . . . ?
C73 C78 C77 F19 175.0(6) . . . . ?
F20 C78 C77 C76 -179.8(6) . . . . ?
C73 C78 C77 C76 -4.5(10) . . . . ?
C42 C43 C44 F14 179.3(5) . . . . ?
F13 C43 C44 F14 1.2(9) . . . . ?
C42 C43 C44 C45 -0.4(9) . . . . ?
F13 C43 C44 C45 -178.5(5) . . . . ?
F15 C45 C44 F14 -0.2(8) . . . . ?
C40 C45 C44 F14 179.4(5) . . . . ?
F15 C45 C44 C43 179.5(5) . . . . ?
C40 C45 C44 C43 -0.9(9) . . . . ?
C16 C21 C25 C27 -130.8(6) . . . . ?
C20 C21 C25 C27 50.9(8) . . . . ?
C16 C21 C25 C26 106.9(7) . . . . ?
C20 C21 C25 C26 -71.4(7) . . . . ?
C54 C49 C50 C51 1.0(9) . . . . ?
N3 C49 C50 C51 -177.8(6) . . . . ?
C54 C49 C50 C55 -178.4(6) . . . . ?
N3 C49 C50 C55 2.8(9) . . . . ?
C56 C55 C50 C51 54.8(8) . . . . ?
C57 C55 C50 C51 -65.7(8) . . . . ?
C56 C55 C50 C49 -125.8(6) . . . . ?
C57 C55 C50 C49 113.6(7) . . . . ?
F6 C35 C36 F7 -1.6(8) . . . . ?
C34 C35 C36 F7 -179.7(5) . . . . ?
F6 C35 C36 C37 -179.6(5) . . . . ?
C34 C35 C36 C37 2.3(9) . . . . ?
F8 C37 C36 F7 1.1(9) . . . . ?
C38 C37 C36 F7 179.3(5) . . . . ?
F8 C37 C36 C35 179.2(5) . . . . ?
C38 C37 C36 C35 -2.7(9) . . . . ?
C20 C19 C18 C17 0.2(9) . . . . ?
C16 C17 C18 C19 1.4(8) . . . . ?
C22 C17 C18 C19 -175.1(5) . . . . ?
F16 C74 C75 F17 -4.6(9) . . . . ?
C73 C74 C75 F17 178.6(6) . . . . ?
F16 C74 C75 C76 175.8(6) . . . . ?
C73 C74 C75 C76 -1.0(11) . . . . ?
C49 C54 C53 C52 1.8(10) . . . . ?
C58 C54 C53 C52 -177.6(7) . . . . ?
C54 C53 C52 C51 -2.7(11) . . . . ?
C49 C50 C51 C52 -1.9(10) . . . . ?
C55 C50 C51 C52 177.5(7) . . . . ?
C53 C52 C51 C50 2.8(11) . . . . ?
C80 C79 B2 C85 76.7(7) . . . . ?
C84 C79 B2 C85 -101.0(7) . . . . ?
C80 C79 B2 C47 -172.7(6) . . . . ?
C84 C79 B2 C47 9.6(9) . . . . ?
C80 C79 B2 C73 -45.7(7) . . . . ?
C84 C79 B2 C73 136.6(6) . . . . ?
C90 C85 B2 C79 -5.1(8) . . . . ?
C86 C85 B2 C79 172.0(5) . . . . ?
C90 C85 B2 C47 -121.7(6) . . . . ?
C86 C85 B2 C47 55.4(6) . . . . ?
C90 C85 B2 C73 112.3(6) . . . . ?
C86 C85 B2 C73 -70.6(7) . . . . ?
C48 C47 B2 C79 -88.8(7) . . . . ?
N3 C47 B2 C79 85.1(8) . . . . ?
C48 C47 B2 C85 28.2(7) . . . . ?
N3 C47 B2 C85 -157.9(6) . . . . ?
C48 C47 B2 C73 151.5(6) . . . . ?
N3 C47 B2 C73 -34.7(9) . . . . ?
C74 C73 B2 C79 -49.0(7) . . . . ?
C78 C73 B2 C79 121.7(6) . . . . ?
C74 C73 B2 C85 -169.8(6) . . . . ?
C78 C73 B2 C85 0.9(9) . . . . ?
C74 C73 B2 C47 73.6(8) . . . . ?
C78 C73 B2 C47 -115.7(7) . . . . ?
F4 C32 C31 F3 0.5(9) . . . . ?
C33 C32 C31 F3 177.9(6) . . . . ?
F4 C32 C31 C30 178.4(6) . . . . ?
C33 C32 C31 C30 -4.2(10) . . . . ?
F2 C30 C31 F3 0.2(9) . . . . ?
C29 C30 C31 F3 -179.8(5) . . . . ?
F2 C30 C31 C32 -177.7(6) . . . . ?
C29 C30 C31 C32 2.3(9) . . . . ?
F23 C82 C83 F24 -0.7(10) . . . . ?
C81 C82 C83 F24 179.5(6) . . . . ?
F23 C82 C83 C84 -179.6(6) . . . . ?
C81 C82 C83 C84 0.5(10) . . . . ?
F25 C84 C83 C82 179.6(6) . . . . ?
C79 C84 C83 C82 0.8(10) . . . . ?
F25 C84 C83 F24 0.6(9) . . . . ?
C79 C84 C83 F24 -178.2(6) . . . . ?
F17 C75 C76 F18 2.8(11) . . . . ?
C74 C75 C76 F18 -177.7(6) . . . . ?
F17 C75 C76 C77 179.1(6) . . . . ?
C74 C75 C76 C77 -1.4(11) . . . . ?
F19 C77 C76 C75 -175.6(6) . . . . ?
C78 C77 C76 C75 3.9(10) . . . . ?
F19 C77 C76 F18 0.8(10) . . . . ?
C78 C77 C76 F18 -179.7(6) . . . . ?
C45 C40 B1 C34 171.0(5) . . . . ?
C41 C40 B1 C34 -5.7(8) . . . . ?
C45 C40 B1 C28 -69.6(6) . . . . ?
C41 C40 B1 C28 113.7(6) . . . . ?
C45 C40 B1 C2 53.8(6) . . . . ?
C41 C40 B1 C2 -122.9(6) . . . . ?
C35 C34 B1 C40 -98.1(7) . . . . ?
C39 C34 B1 C40 81.5(6) . . . . ?
C35 C34 B1 C28 139.5(6) . . . . ?
C39 C34 B1 C28 -40.9(7) . . . . ?
C35 C34 B1 C2 13.8(8) . . . . ?
C39 C34 B1 C2 -166.6(5) . . . . ?
C29 C28 B1 C40 0.6(8) . . . . ?
C33 C28 B1 C40 -171.1(5) . . . . ?
C29 C28 B1 C34 123.0(6) . . . . ?
C33 C28 B1 C34 -48.6(7) . . . . ?
C29 C28 B1 C2 -114.6(6) . . . . ?
C33 C28 B1 C2 73.8(7) . . . . ?
C3 C2 B1 C40 27.6(7) . . . . ?
N1 C2 B1 C40 -157.2(6) . . . . ?
C3 C2 B1 C34 -90.9(6) . . . . ?
N1 C2 B1 C34 84.3(7) . . . . ?
C3 C2 B1 C28 148.5(5) . . . . ?
N1 C2 B1 C28 -36.3(9) . . . . ?
C301 O300 C304 C303 38.0(12) . . . . ?
C106 C105 C104 C103 -179.2(9) . . . . ?
C102 C103 C104 C105 -174.1(11) . . . . ?
O300 C304 C303 C302 -36.6(12) . . . . ?
C104 C103 C102 C101 -173.0(11) . . . . ?
C304 O300 C301 C302 -23.8(13) . . . . ?
C201 C202 C203 C204 167.1(11) . . . . ?
O300 C301 C302 C303 1.1(15) . . . . ?
C304 C303 C302 C301 20.5(14) . . . . ?
C206 C205 C204 C203 -178.4(11) . . . . ?
C202 C203 C204 C205 -176.7(11) . . . . ?
